data_4301631
loop_
_publ_author_name
'Mikinao Ito'
'Tsuyoshi Matsumoto'
'Kazuyuki Tatsumi'

_publ_section_title
;
Synthesis and Reactions of Mono- and Dinuclear Ni(I) Thiolate Complexes
;
_journal_name_full 'Inorganic Chemistry'
_journal_page_first 2215
_journal_page_last 2223
_journal_paper_doi 10.1021/ic802276w
_journal_volume 48
_journal_year 2009
_chemical_formula_moiety 'C66 H48 Ni2 O P S2 '
_chemical_formula_sum 'C66 H48 Ni2 O P S2'
_chemical_formula_weight 1069.60
_space_group_IT_number 14
_symmetry_cell_setting monoclinic
_symmetry_Int_Tables_number 14
_symmetry_space_group_name_Hall '-P 2yn'
_symmetry_space_group_name_H-M 'P 1 21/n 1'
_cell_angle_alpha 90.0000
_cell_angle_beta 108.320(3)
_cell_angle_gamma 90.0000
_cell_formula_units_Z 4
_cell_length_a 17.538(4)
_cell_length_b 17.614(3)
_cell_length_c 18.475(4)
_cell_measurement_reflns_used 10283
_cell_measurement_temperature 173.1
_cell_measurement_theta_max 27.5
_cell_measurement_theta_min 3.0
_cell_volume 5417.9(19)
_computing_cell_refinement CrystalClear
_computing_data_collection CrystalClear
_computing_data_reduction CrystalStructure
_computing_publication_material 'CrystalStructure 3.8'
_computing_structure_refinement SHELXL
_computing_structure_solution SIR97
_diffrn_detector_area_resol_mean 7.31
_diffrn_measured_fraction_theta_full 0.996
_diffrn_measured_fraction_theta_max 0.996
_diffrn_measurement_device_type 'Rigaku Mercury'
_diffrn_measurement_method \w
_diffrn_radiation_type 'Mo K\a'
_diffrn_radiation_wavelength 0.71070
_diffrn_reflns_av_R_equivalents 0.028
_diffrn_reflns_limit_h_max 22
_diffrn_reflns_limit_h_min -19
_diffrn_reflns_limit_k_max 22
_diffrn_reflns_limit_k_min -19
_diffrn_reflns_limit_l_max 23
_diffrn_reflns_limit_l_min -23
_diffrn_reflns_number 42228
_diffrn_reflns_theta_full 27.48
_diffrn_reflns_theta_max 27.48
_exptl_absorpt_coefficient_mu 0.844
_exptl_absorpt_correction_T_max 0.845
_exptl_absorpt_correction_T_min 0.776
_exptl_absorpt_correction_type multi-scan
_exptl_absorpt_process_details 'Jacobson, R. (1998) Private communication'
_exptl_crystal_colour green
_exptl_crystal_density_diffrn 1.311
_exptl_crystal_density_method 'not measured'
_exptl_crystal_description prizm
_exptl_crystal_F_000 2220.00
_exptl_crystal_size_max 0.20
_exptl_crystal_size_mid 0.20
_exptl_crystal_size_min 0.05
_refine_diff_density_max 0.67
_refine_diff_density_min -0.49
_refine_ls_extinction_method none
_refine_ls_goodness_of_fit_ref 1.085
_refine_ls_hydrogen_treatment refall
_refine_ls_number_parameters 669
_refine_ls_number_reflns 12369
_refine_ls_R_factor_gt 0.0443
_refine_ls_shift/su_max 0.0020
_refine_ls_structure_factor_coef Fsqd
_refine_ls_weighting_details 'w = 1/[\s^2^(Fo^2^)+(0.0478P)^2^+5.6601P] where P=(Fo^2^+2Fc^2^)/3'
_refine_ls_weighting_scheme calc
_refine_ls_wR_factor_ref 0.1121
_reflns_number_gt 10659
_reflns_number_total 12369
_reflns_threshold_expression F^2^>2.0\s(F^2^)
_cod_data_source_file ic802276w_si_002_03.cif
_cod_data_source_block complex2
_cod_original_cell_volume 5417.8(19)
_cod_original_formula_sum 'C66 H48 Ni2 O P S2 '
_cod_database_code 4301631

loop_
_symmetry_equiv_pos_site_id
_symmetry_equiv_pos_as_xyz
1 +X,+Y,+Z
2 1/2-X,1/2+Y,1/2-Z
3 -X,-Y,-Z
4 1/2+X,1/2-Y,1/2+Z

loop_
_atom_site_label
_atom_site_type_symbol
_atom_site_fract_x
_atom_site_fract_y
_atom_site_fract_z
_atom_site_U_iso_or_equiv
_atom_site_adp_type
_atom_site_occupancy
_atom_site_symmetry_multiplicity
_atom_site_calc_flag
_atom_site_refinement_flags
_atom_site_disorder_assembly
_atom_site_disorder_group
Ni(1) Ni 0.592658(16) 0.269430(16) 0.624995(15) 0.02245(7) Uani 1.00 1 d . . .
Ni(2) Ni 0.519531(17) 0.341051(16) 0.693768(15) 0.02373(7) Uani 1.00 1 d . . .
S(1) S 0.63158(3) 0.28691(3) 0.74726(3) 0.02157(11) Uani 1.00 1 d . . .
S(2) S 0.48424(3) 0.40879(3) 0.77617(3) 0.02649(12) Uani 1.00 1 d . . .
P(1) P 0.68293(3) 0.21361(3) 0.58275(3) 0.02348(12) Uani 1.00 1 d . . .
O(1) O 0.0958(2) 0.4270(2) 0.6665(2) 0.0711(10) Uiso 0.65 1 d P . .
O(2) O 0.1173(4) 0.4874(4) 0.6483(4) 0.0608(17) Uiso 0.35 1 d P . .
C(1) C 0.65033(14) 0.18826(14) 0.48148(13) 0.0282(4) Uani 1.00 1 d . . .
C(2) C 0.63812(17) 0.24522(17) 0.42715(15) 0.0403(6) Uani 1.00 1 d . . .
C(3) C 0.6124(2) 0.2283(2) 0.35015(17) 0.0543(8) Uani 1.00 1 d . . .
C(4) C 0.59685(18) 0.1546(2) 0.32580(17) 0.0532(8) Uani 1.00 1 d . . .
C(5) C 0.60658(18) 0.09802(19) 0.37864(18) 0.0494(7) Uani 1.00 1 d . . .
C(6) C 0.63316(15) 0.11392(15) 0.45661(16) 0.0372(5) Uani 1.00 1 d . . .
C(7) C 0.76840(14) 0.27742(13) 0.59202(14) 0.0274(4) Uani 1.00 1 d . . .
C(8) C 0.81318(16) 0.27710(15) 0.54192(15) 0.0355(5) Uani 1.00 1 d . . .
C(9) C 0.88027(17) 0.32344(17) 0.55514(18) 0.0422(6) Uani 1.00 1 d . . .
C(10) C 0.90359(17) 0.36983(16) 0.61898(18) 0.0437(6) Uani 1.00 1 d . . .
C(11) C 0.85969(17) 0.37059(15) 0.66919(17) 0.0404(6) Uani 1.00 1 d . . .
C(12) C 0.79187(15) 0.32498(14) 0.65583(15) 0.0325(5) Uani 1.00 1 d . . .
C(13) C 0.73289(14) 0.12666(13) 0.62716(13) 0.0270(4) Uani 1.00 1 d . . .
C(14) C 0.79507(16) 0.09500(15) 0.60506(16) 0.0374(5) Uani 1.00 1 d . . .
C(15) C 0.83270(17) 0.02918(15) 0.63922(16) 0.0400(6) Uani 1.00 1 d . . .
C(16) C 0.80788(16) -0.00661(14) 0.69405(15) 0.0351(5) Uani 1.00 1 d . . .
C(17) C 0.74643(16) 0.02358(14) 0.71660(15) 0.0345(5) Uani 1.00 1 d . . .
C(18) C 0.70927(14) 0.09113(13) 0.68329(13) 0.0281(4) Uani 1.00 1 d . . .
C(19) C 0.64379(13) 0.20500(12) 0.80697(12) 0.0229(4) Uani 1.00 1 d . . .
C(20) C 0.58419(14) 0.14960(13) 0.80216(13) 0.0266(4) Uani 1.00 1 d . . .
C(21) C 0.60789(15) 0.08287(14) 0.84397(15) 0.0334(5) Uani 1.00 1 d . . .
C(22) C 0.68593(16) 0.07122(14) 0.89028(15) 0.0348(5) Uani 1.00 1 d . . .
C(23) C 0.74202(14) 0.12857(13) 0.89954(13) 0.0298(4) Uani 1.00 1 d . . .
C(24) C 0.72163(13) 0.19671(13) 0.85933(12) 0.0239(4) Uani 1.00 1 d . . .
C(25) C 0.49513(14) 0.15815(13) 0.76284(14) 0.0298(4) Uani 1.00 1 d . . .
C(26) C 0.45714(15) 0.12241(15) 0.69238(15) 0.0345(5) Uani 1.00 1 d . . .
C(27) C 0.37318(16) 0.11958(17) 0.66589(17) 0.0420(6) Uani 1.00 1 d . . .
C(28) C 0.32770(16) 0.15147(18) 0.70636(18) 0.0461(7) Uani 1.00 1 d . . .
C(29) C 0.36524(16) 0.18855(17) 0.77396(18) 0.0431(6) Uani 1.00 1 d . . .
C(30) C 0.44919(15) 0.19229(15) 0.80345(15) 0.0336(5) Uani 1.00 1 d . . .
C(31) C 0.50400(17) 0.08877(17) 0.64512(16) 0.0420(6) Uani 1.00 1 d . . .
C(32) C 0.48731(18) 0.23083(17) 0.87854(17) 0.0426(6) Uani 1.00 1 d . . .
C(33) C 0.78178(13) 0.26070(13) 0.87643(12) 0.0256(4) Uani 1.00 1 d . . .
C(34) C 0.85109(13) 0.25823(14) 0.85427(13) 0.0286(4) Uani 1.00 1 d . . .
C(35) C 0.90456(15) 0.31948(15) 0.87226(14) 0.0350(5) Uani 1.00 1 d . . .
C(36) C 0.89087(16) 0.38111(15) 0.91252(16) 0.0397(6) Uani 1.00 1 d . . .
C(37) C 0.82378(16) 0.38219(14) 0.93637(15) 0.0365(5) Uani 1.00 1 d . . .
C(38) C 0.76836(14) 0.32281(14) 0.91889(13) 0.0293(4) Uani 1.00 1 d . . .
C(39) C 0.87144(15) 0.19146(16) 0.81265(15) 0.0371(5) Uani 1.00 1 d . . .
C(40) C 0.69619(16) 0.32722(16) 0.94578(15) 0.0376(5) Uani 1.00 1 d . . .
C(41) C 0.41750(13) 0.47234(13) 0.71433(13) 0.0252(4) Uani 1.00 1 d . . .
C(42) C 0.40389(13) 0.46433(13) 0.63550(13) 0.0254(4) Uani 1.00 1 d . . .
C(43) C 0.34937(14) 0.51111(14) 0.58367(14) 0.0313(5) Uani 1.00 1 d . . .
C(44) C 0.30802(15) 0.56656(15) 0.60986(16) 0.0368(5) Uani 1.00 1 d . . .
C(45) C 0.32318(15) 0.57592(15) 0.68808(16) 0.0364(5) Uani 1.00 1 d . . .
C(46) C 0.37775(14) 0.53032(14) 0.74125(14) 0.0303(4) Uani 1.00 1 d . . .
C(47) C 0.44773(13) 0.40290(12) 0.60886(12) 0.0235(4) Uani 1.00 1 d . . .
C(48) C 0.52118(13) 0.41892(13) 0.59244(12) 0.0248(4) Uani 1.00 1 d . . .
C(49) C 0.54888(14) 0.36772(14) 0.54824(13) 0.0287(4) Uani 1.00 1 d . . .
C(50) C 0.50889(14) 0.29779(14) 0.52339(12) 0.0301(5) Uani 1.00 1 d . . .
C(51) C 0.44500(15) 0.27811(14) 0.55014(14) 0.0312(5) Uani 1.00 1 d . . .
C(52) C 0.41215(13) 0.32938(13) 0.59006(13) 0.0264(4) Uani 1.00 1 d . . .
C(53) C 0.56106(14) 0.49521(14) 0.61265(14) 0.0322(5) Uani 1.00 1 d . . .
C(54) C 0.33407(15) 0.31210(15) 0.60358(15) 0.0350(5) Uani 1.00 1 d . . .
C(55) C 0.39522(16) 0.54328(16) 0.82511(16) 0.0396(6) Uani 1.00 1 d . . .
C(56) C 0.4574(3) 0.6050(3) 0.8587(4) 0.0343(15) Uani 0.55 1 d P . .
C(57) C 0.4746(4) 0.6190(4) 0.9365(4) 0.0452(16) Uani 0.55 1 d P . .
C(58) C 0.4375(4) 0.5780(5) 0.9808(4) 0.0515(18) Uani 0.55 1 d P . .
C(59) C 0.3817(4) 0.5221(5) 0.9484(4) 0.0447(15) Uani 0.55 1 d P . .
C(60) C 0.3627(3) 0.5068(4) 0.8701(3) 0.0338(14) Uani 0.55 1 d P . .
C(61) C 0.5006(4) 0.6465(4) 0.8114(4) 0.0483(17) Uani 0.55 1 d P . .
C(62) C 0.2998(4) 0.4449(5) 0.8330(4) 0.0503(19) Uani 0.55 1 d P . .
C(63) C 0.4398(5) 0.5932(6) 0.8648(5) 0.035(2) Uiso 0.45 1 d P . .
C(64) C 0.4578(7) 0.6019(6) 0.9472(7) 0.047(2) Uiso 0.45 1 d P . .
C(65) C 0.4185(7) 0.5535(7) 0.9809(7) 0.053(2) Uiso 0.45 1 d P . .
C(66) C 0.3651(7) 0.4976(6) 0.9418(7) 0.064(3) Uiso 0.45 1 d P . .
C(67) C 0.3486(6) 0.4866(6) 0.8602(6) 0.050(3) Uiso 0.45 1 d P . .
C(68) C 0.4825(5) 0.6488(6) 0.8264(5) 0.041(2) Uiso 0.45 1 d P . .
C(69) C 0.3000(9) 0.4230(7) 0.8207(8) 0.073(4) Uiso 0.45 1 d P . .
C(70) C 0.1204(4) 0.3622(4) 0.6333(4) 0.088(2) Uiso 0.65 1 d P . .
C(71) C 0.1099(4) 0.3822(3) 0.5590(4) 0.1189(19) Uiso 1.00 1 d . . .
C(72) C 0.1282(6) 0.4656(5) 0.5574(5) 0.105(2) Uiso 0.65 1 d P . .
C(73) C 0.0867(6) 0.5031(6) 0.6068(7) 0.122(3) Uiso 0.65 1 d P . .
C(74) C 0.0782(16) 0.4793(15) 0.5414(15) 0.149(8) Uiso 0.35 1 d P . .
C(75) C 0.0512(8) 0.4231(8) 0.5365(7) 0.078(3) Uiso 0.35 1 d P . .
C(76) C 0.1649(7) 0.4074(6) 0.6491(6) 0.067(2) Uiso 0.35 1 d P . .
H(2) H 0.6475 0.2966 0.4431 0.048 Uiso 1.00 1 c R . .
H(3) H 0.6055 0.2680 0.3138 0.065 Uiso 1.00 1 c R . .
H(4) H 0.5795 0.1430 0.2729 0.064 Uiso 1.00 1 c R . .
H(5) H 0.5951 0.0470 0.3620 0.059 Uiso 1.00 1 c R . .
H(6) H 0.6395 0.0740 0.4926 0.045 Uiso 1.00 1 c R . .
H(8) H 0.7978 0.2450 0.4984 0.043 Uiso 1.00 1 c R . .
H(9) H 0.9103 0.3234 0.5203 0.051 Uiso 1.00 1 c R . .
H(10) H 0.9498 0.4011 0.6281 0.052 Uiso 1.00 1 c R . .
H(11) H 0.8758 0.4023 0.7130 0.048 Uiso 1.00 1 c R . .
H(12) H 0.7614 0.3262 0.6902 0.039 Uiso 1.00 1 c R . .
H(14) H 0.8117 0.1188 0.5664 0.045 Uiso 1.00 1 c R . .
H(15) H 0.8759 0.0087 0.6247 0.048 Uiso 1.00 1 c R . .
H(16) H 0.8332 -0.0524 0.7165 0.042 Uiso 1.00 1 c R . .
H(17) H 0.7294 -0.0012 0.7545 0.041 Uiso 1.00 1 c R . .
H(18) H 0.6676 0.1126 0.6994 0.034 Uiso 1.00 1 c R . .
H(21) H 0.5691 0.0442 0.8405 0.040 Uiso 1.00 1 c R . .
H(22) H 0.7009 0.0240 0.9156 0.042 Uiso 1.00 1 c R . .
H(23) H 0.7949 0.1216 0.9335 0.036 Uiso 1.00 1 c R . .
H(27) H 0.3470 0.0950 0.6188 0.050 Uiso 1.00 1 c R . .
H(28) H 0.2708 0.1480 0.6879 0.055 Uiso 1.00 1 c R . .
H(29) H 0.3336 0.2120 0.8010 0.052 Uiso 1.00 1 c R . .
H(35) H 0.9511 0.3186 0.8565 0.042 Uiso 1.00 1 c R . .
H(36) H 0.9274 0.4226 0.9238 0.048 Uiso 1.00 1 c R . .
H(37) H 0.8152 0.4241 0.9652 0.044 Uiso 1.00 1 c R . .
H(43) H 0.3404 0.5052 0.5305 0.038 Uiso 1.00 1 c R . .
H(44) H 0.2697 0.5978 0.5747 0.044 Uiso 1.00 1 c R . .
H(45) H 0.2954 0.6145 0.7056 0.044 Uiso 1.00 1 c R . .
H(50) H 0.5249 0.2653 0.4897 0.036 Uiso 1.00 1 c R . .
H(49) H 0.5953 0.3800 0.5346 0.034 Uiso 1.00 1 c R . .
H(51) H 0.4233 0.2283 0.5408 0.037 Uiso 1.00 1 c R . .
H(31A) H 0.4669 0.0681 0.5979 0.050 Uiso 1.00 1 c R . .
H(31B) H 0.5384 0.0480 0.6738 0.050 Uiso 1.00 1 c R . .
H(31C) H 0.5374 0.1282 0.6328 0.050 Uiso 1.00 1 c R . .
H(32A) H 0.5205 0.1943 0.9150 0.051 Uiso 1.00 1 c R . .
H(32B) H 0.4453 0.2506 0.8981 0.051 Uiso 1.00 1 c R . .
H(32C) H 0.5210 0.2728 0.8716 0.051 Uiso 1.00 1 c R . .
H(39A) H 0.8322 0.1508 0.8087 0.045 Uiso 1.00 1 c R . .
H(39B) H 0.9253 0.1729 0.8408 0.045 Uiso 1.00 1 c R . .
H(39C) H 0.8701 0.2073 0.7614 0.045 Uiso 1.00 1 c R . .
H(40A) H 0.7071 0.3623 0.9890 0.045 Uiso 1.00 1 c R . .
H(40B) H 0.6844 0.2767 0.9618 0.045 Uiso 1.00 1 c R . .
H(40C) H 0.6500 0.3455 0.9042 0.045 Uiso 1.00 1 c R . .
H(53A) H 0.6176 0.4913 0.6154 0.039 Uiso 1.00 1 c R . .
H(53B) H 0.5575 0.5116 0.6622 0.039 Uiso 1.00 1 c R . .
H(53C) H 0.5340 0.5324 0.5736 0.039 Uiso 1.00 1 c R . .
H(54A) H 0.2906 0.3396 0.5664 0.042 Uiso 1.00 1 c R . .
H(54B) H 0.3370 0.3280 0.6552 0.042 Uiso 1.00 1 c R . .
H(54C) H 0.3236 0.2574 0.5980 0.042 Uiso 1.00 1 c R . .

loop_
_atom_site_aniso_label
_atom_site_aniso_U_11
_atom_site_aniso_U_22
_atom_site_aniso_U_33
_atom_site_aniso_U_12
_atom_site_aniso_U_13
_atom_site_aniso_U_23
Ni(1) 0.02219(14) 0.02230(15) 0.02078(14) 0.00305(10) 0.00376(10) 0.00098(10)
Ni(2) 0.02285(14) 0.02448(16) 0.02098(14) 0.00591(11) 0.00278(11) 0.00138(10)
S(1) 0.0200(2) 0.0210(2) 0.0204(2) 0.00107(19) 0.00167(19) 0.00280(19)
S(2) 0.0267(2) 0.0279(2) 0.0232(2) 0.0054(2) 0.0054(2) 0.0004(2)
P(1) 0.0237(2) 0.0208(2) 0.0250(2) 0.0028(2) 0.0063(2) 0.0013(2)
C(1) 0.0254(10) 0.0311(12) 0.0284(11) 0.0014(9) 0.0090(8) -0.0023(9)
C(2) 0.0433(14) 0.0420(15) 0.0312(12) -0.0041(11) 0.0056(11) 0.0033(11)
C(3) 0.0546(18) 0.073(2) 0.0312(14) -0.0093(16) 0.0082(13) 0.0079(14)
C(4) 0.0378(15) 0.088(2) 0.0327(14) -0.0041(15) 0.0089(11) -0.0129(15)
C(5) 0.0396(14) 0.0548(18) 0.0506(17) 0.0018(13) 0.0099(12) -0.0247(14)
C(6) 0.0335(12) 0.0345(13) 0.0408(13) 0.0012(10) 0.0075(10) -0.0077(11)
C(7) 0.0259(10) 0.0223(11) 0.0321(11) 0.0017(8) 0.0065(9) 0.0039(8)
C(8) 0.0343(12) 0.0366(14) 0.0376(13) -0.0022(10) 0.0140(10) -0.0019(10)
C(9) 0.0360(13) 0.0432(15) 0.0528(16) -0.0030(11) 0.0219(12) 0.0012(12)
C(10) 0.0338(13) 0.0351(14) 0.0634(18) -0.0068(11) 0.0168(13) 0.0005(12)
C(11) 0.0402(14) 0.0322(13) 0.0477(15) -0.0065(11) 0.0125(12) -0.0051(11)
C(12) 0.0329(12) 0.0286(12) 0.0362(12) -0.0002(9) 0.0111(10) -0.0002(9)
C(13) 0.0263(10) 0.0225(11) 0.0289(11) 0.0038(8) 0.0038(8) -0.0003(8)
C(14) 0.0356(13) 0.0385(14) 0.0393(13) 0.0103(10) 0.0135(11) 0.0061(11)
C(15) 0.0383(13) 0.0352(14) 0.0460(15) 0.0160(11) 0.0125(11) 0.0009(11)
C(16) 0.0397(13) 0.0217(11) 0.0363(12) 0.0069(9) 0.0009(10) -0.0001(9)
C(17) 0.0420(13) 0.0259(12) 0.0324(12) -0.0016(10) 0.0070(10) 0.0015(9)
C(18) 0.0284(11) 0.0242(11) 0.0307(11) -0.0005(8) 0.0079(9) -0.0022(8)
C(19) 0.0238(10) 0.0227(10) 0.0212(9) 0.0027(8) 0.0055(8) 0.0017(8)
C(20) 0.0260(10) 0.0256(11) 0.0271(10) -0.0005(8) 0.0066(8) 0.0014(8)
C(21) 0.0351(12) 0.0263(12) 0.0370(12) -0.0048(9) 0.0086(10) 0.0068(9)
C(22) 0.0389(13) 0.0263(12) 0.0350(12) 0.0042(10) 0.0058(10) 0.0110(9)
C(23) 0.0301(11) 0.0279(12) 0.0269(11) 0.0046(9) 0.0027(9) 0.0053(9)
C(24) 0.0249(10) 0.0247(11) 0.0203(9) 0.0017(8) 0.0046(8) 0.0010(8)
C(25) 0.0250(11) 0.0278(12) 0.0348(12) -0.0019(8) 0.0068(9) 0.0083(9)
C(26) 0.0296(12) 0.0327(13) 0.0377(13) -0.0056(10) 0.0057(10) 0.0059(10)
C(27) 0.0310(12) 0.0441(15) 0.0438(14) -0.0083(11) 0.0015(11) 0.0079(12)
C(28) 0.0246(12) 0.0537(17) 0.0569(17) -0.0050(11) 0.0084(11) 0.0150(14)
C(29) 0.0314(13) 0.0472(16) 0.0548(17) 0.0024(11) 0.0193(12) 0.0140(13)
C(30) 0.0308(12) 0.0324(13) 0.0386(13) -0.0012(9) 0.0124(10) 0.0117(10)
C(31) 0.0368(13) 0.0462(16) 0.0389(14) -0.0045(11) 0.0057(11) -0.0057(12)
C(32) 0.0417(14) 0.0461(16) 0.0436(15) 0.0046(12) 0.0186(12) 0.0022(12)
C(33) 0.0229(10) 0.0272(11) 0.0209(9) 0.0031(8) -0.0016(8) 0.0054(8)
C(34) 0.0231(10) 0.0321(12) 0.0253(10) 0.0028(9) 0.0000(8) 0.0064(9)
C(35) 0.0266(11) 0.0382(14) 0.0352(12) -0.0030(10) 0.0025(9) 0.0096(10)
C(36) 0.0359(13) 0.0311(13) 0.0418(14) -0.0080(10) -0.0027(11) 0.0076(10)
C(37) 0.0378(13) 0.0259(12) 0.0343(12) 0.0021(10) -0.0053(10) -0.0009(9)
C(38) 0.0289(11) 0.0274(11) 0.0244(10) 0.0045(9) -0.0019(8) 0.0006(8)
C(39) 0.0299(12) 0.0421(14) 0.0391(13) 0.0035(10) 0.0104(10) -0.0001(11)
C(40) 0.0355(13) 0.0390(14) 0.0341(12) 0.0045(10) 0.0052(10) -0.0102(10)
C(41) 0.0211(9) 0.0230(10) 0.0302(11) 0.0008(8) 0.0063(8) 0.0006(8)
C(42) 0.0216(9) 0.0218(10) 0.0301(11) 0.0006(8) 0.0044(8) 0.0007(8)
C(43) 0.0287(11) 0.0285(12) 0.0322(11) 0.0028(9) 0.0032(9) 0.0029(9)
C(44) 0.0277(11) 0.0304(13) 0.0469(14) 0.0076(9) 0.0041(10) 0.0073(11)
C(45) 0.0299(12) 0.0303(12) 0.0493(15) 0.0076(10) 0.0130(11) -0.0010(11)
C(46) 0.0246(10) 0.0297(12) 0.0383(12) 0.0018(9) 0.0122(9) -0.0019(9)
C(47) 0.0213(9) 0.0240(10) 0.0205(9) 0.0038(8) -0.0001(7) 0.0026(8)
C(48) 0.0230(10) 0.0235(11) 0.0237(10) 0.0014(8) 0.0016(8) 0.0033(8)
C(49) 0.0263(10) 0.0338(12) 0.0232(10) 0.0039(9) 0.0035(8) 0.0039(9)
C(50) 0.0305(11) 0.0337(12) 0.0195(10) 0.0092(9) -0.0015(8) -0.0024(8)
C(51) 0.0330(12) 0.0249(11) 0.0286(11) -0.0017(9) -0.0006(9) -0.0049(9)
C(52) 0.0241(10) 0.0256(11) 0.0236(10) 0.0009(8) -0.0011(8) 0.0018(8)
C(53) 0.0293(11) 0.0302(12) 0.0332(12) -0.0042(9) 0.0042(9) 0.0023(9)
C(54) 0.0291(11) 0.0334(13) 0.0387(13) -0.0063(10) 0.0053(10) 0.0019(10)
C(55) 0.0378(13) 0.0411(15) 0.0423(14) 0.0161(11) 0.0159(11) -0.0015(11)
C(56) 0.022(2) 0.028(3) 0.053(3) 0.000(2) 0.013(2) -0.008(2)
C(57) 0.050(3) 0.042(3) 0.047(3) 0.005(3) 0.020(3) -0.005(2)
C(58) 0.048(3) 0.055(4) 0.063(4) -0.005(3) 0.032(3) -0.020(3)
C(59) 0.040(3) 0.056(4) 0.051(3) -0.006(3) 0.033(3) -0.008(3)
C(60) 0.028(2) 0.039(3) 0.044(3) -0.007(2) 0.024(2) -0.015(2)
C(61) 0.033(3) 0.051(3) 0.062(4) -0.012(2) 0.016(3) 0.013(3)
C(62) 0.059(4) 0.045(4) 0.064(4) -0.020(3) 0.045(3) -0.012(3)

loop_
_atom_type_symbol
_atom_type_description
_atom_type_scat_dispersion_real
_atom_type_scat_dispersion_imag
_atom_type_scat_source
C C 0.003 0.002
;
International Tables for Crystallography
(1992, Vol. C, Tables 4.2.6.8 and 6.1.1.4)
;
H H 0.000 0.000
;
International Tables for Crystallography
(1992, Vol. C, Table 6.1.1.4)
;
Ni Ni 0.339 1.112
;
International Tables for Crystallography
(1992, Vol. C, Tables 4.2.6.8 and 6.1.1.4)
;
S S 0.125 0.123
;
International Tables for Crystallography
(1992, Vol. C, Tables 4.2.6.8 and 6.1.1.4)
;
P P 0.102 0.094
;
International Tables for Crystallography
(1992, Vol. C, Tables 4.2.6.8 and 6.1.1.4)
;
O O 0.011 0.006
;
International Tables for Crystallography
(1992, Vol. C, Tables 4.2.6.8 and 6.1.1.4)
;

loop_
_geom_angle_atom_site_label_1
_geom_angle_atom_site_label_2
_geom_angle_atom_site_label_3
_geom_angle
_geom_angle_publ_flag
_geom_angle_site_symmetry_1
_geom_angle_site_symmetry_2
_geom_angle_site_symmetry_3
Ni(2) Ni(1) S(1) 54.879(16) yes . . .
Ni(2) Ni(1) P(1) 167.159(17) yes . . .
Ni(2) Ni(1) C(49) 78.17(7) yes . . .
Ni(2) Ni(1) C(50) 90.47(7) yes . . .
S(1) Ni(1) P(1) 113.99(2) yes . . .
S(1) Ni(1) C(49) 119.23(6) yes . . .
S(1) Ni(1) C(50) 145.16(7) yes . . .
P(1) Ni(1) C(49) 105.35(7) yes . . .
P(1) Ni(1) C(50) 99.92(7) yes . . .
C(49) Ni(1) C(50) 38.65(8) yes . . .
Ni(1) Ni(2) S(1) 56.399(18) yes . . .
Ni(1) Ni(2) S(2) 165.403(18) yes . . .
Ni(1) Ni(2) C(47) 100.31(7) yes . . .
Ni(1) Ni(2) C(52) 86.84(6) yes . . .
S(1) Ni(2) S(2) 110.23(2) yes . . .
S(1) Ni(2) C(47) 150.61(7) yes . . .
S(1) Ni(2) C(52) 139.78(6) yes . . .
S(2) Ni(2) C(47) 90.15(7) yes . . .
S(2) Ni(2) C(52) 107.61(6) yes . . .
C(47) Ni(2) C(52) 39.06(8) yes . . .
Ni(1) S(1) Ni(2) 68.721(17) yes . . .
Ni(1) S(1) C(19) 117.78(7) yes . . .
Ni(2) S(1) C(19) 124.22(7) yes . . .
Ni(2) S(2) C(41) 99.94(8) yes . . .
Ni(1) P(1) C(1) 116.24(8) yes . . .
Ni(1) P(1) C(7) 110.47(8) yes . . .
Ni(1) P(1) C(13) 120.77(9) yes . . .
C(1) P(1) C(7) 103.17(11) yes . . .
C(1) P(1) C(13) 101.90(10) yes . . .
C(7) P(1) C(13) 102.06(10) yes . . .
O(2) O(1) C(70) 115.0(6) yes . . .
O(2) O(1) C(73) 26.7(4) yes . . .
O(2) O(1) C(76) 77.6(6) yes . . .
C(70) O(1) C(73) 109.3(6) yes . . .
C(70) O(1) C(76) 45.5(6) yes . . .
C(73) O(1) C(76) 87.6(7) yes . . .
O(1) O(2) C(72) 101.8(6) yes . . .
O(1) O(2) C(73) 112.4(10) yes . . .
O(1) O(2) C(76) 56.1(6) yes . . .
C(72) O(2) C(73) 55.6(11) yes . . .
C(72) O(2) C(76) 67.6(6) yes . . .
C(73) O(2) C(76) 118.3(12) yes . . .
P(1) C(1) C(2) 119.37(19) yes . . .
P(1) C(1) C(6) 122.23(19) yes . . .
C(2) C(1) C(6) 118.3(2) yes . . .
C(1) C(2) C(3) 121.0(2) yes . . .
C(2) C(3) C(4) 120.5(3) yes . . .
C(3) C(4) C(5) 119.2(2) yes . . .
C(4) C(5) C(6) 121.1(2) yes . . .
C(1) C(6) C(5) 119.9(2) yes . . .
P(1) C(7) C(8) 123.41(18) yes . . .
P(1) C(7) C(12) 117.4(2) yes . . .
C(8) C(7) C(12) 119.1(2) yes . . .
C(7) C(8) C(9) 120.4(2) yes . . .
C(8) C(9) C(10) 120.2(3) yes . . .
C(9) C(10) C(11) 120.0(2) yes . . .
C(10) C(11) C(12) 120.1(2) yes . . .
C(7) C(12) C(11) 120.3(2) yes . . .
P(1) C(13) C(14) 120.8(2) yes . . .
P(1) C(13) C(18) 120.16(19) yes . . .
C(14) C(13) C(18) 119.0(2) yes . . .
C(13) C(14) C(15) 120.4(2) yes . . .
C(14) C(15) C(16) 120.3(2) yes . . .
C(15) C(16) C(17) 120.3(2) yes . . .
C(16) C(17) C(18) 119.6(2) yes . . .
C(13) C(18) C(17) 120.4(2) yes . . .
S(1) C(19) C(20) 125.18(14) yes . . .
S(1) C(19) C(24) 114.14(16) yes . . .
C(20) C(19) C(24) 120.61(19) yes . . .
C(19) C(20) C(21) 117.46(19) yes . . .
C(19) C(20) C(25) 126.51(19) yes . . .
C(21) C(20) C(25) 115.7(2) yes . . .
C(20) C(21) C(22) 122.1(2) yes . . .
C(21) C(22) C(23) 119.7(2) yes . . .
C(22) C(23) C(24) 120.56(19) yes . . .
C(19) C(24) C(23) 119.0(2) yes . . .
C(19) C(24) C(33) 121.92(19) yes . . .
C(23) C(24) C(33) 119.03(17) yes . . .
C(20) C(25) C(26) 121.1(2) yes . . .
C(20) C(25) C(30) 117.9(2) yes . . .
C(26) C(25) C(30) 120.2(2) yes . . .
C(25) C(26) C(27) 118.6(2) yes . . .
C(25) C(26) C(31) 121.9(2) yes . . .
C(27) C(26) C(31) 119.5(2) yes . . .
C(26) C(27) C(28) 121.5(2) yes . . .
C(27) C(28) C(29) 119.5(2) yes . . .
C(28) C(29) C(30) 121.2(3) yes . . .
C(25) C(30) C(29) 118.9(2) yes . . .
C(25) C(30) C(32) 121.8(2) yes . . .
C(29) C(30) C(32) 119.3(2) yes . . .
C(24) C(33) C(34) 122.0(2) yes . . .
C(24) C(33) C(38) 118.0(2) yes . . .
C(34) C(33) C(38) 120.0(2) yes . . .
C(33) C(34) C(35) 119.0(2) yes . . .
C(33) C(34) C(39) 122.7(2) yes . . .
C(35) C(34) C(39) 118.3(2) yes . . .
C(34) C(35) C(36) 121.2(2) yes . . .
C(35) C(36) C(37) 119.6(2) yes . . .
C(36) C(37) C(38) 121.2(2) yes . . .
C(33) C(38) C(37) 119.0(2) yes . . .
C(33) C(38) C(40) 122.1(2) yes . . .
C(37) C(38) C(40) 118.9(2) yes . . .
S(2) C(41) C(42) 118.09(18) yes . . .
S(2) C(41) C(46) 122.23(17) yes . . .
C(42) C(41) C(46) 119.68(19) yes . . .
C(41) C(42) C(43) 120.6(2) yes . . .
C(41) C(42) C(47) 118.37(18) yes . . .
C(43) C(42) C(47) 121.0(2) yes . . .
C(42) C(43) C(44) 119.8(2) yes . . .
C(43) C(44) C(45) 119.5(2) yes . . .
C(44) C(45) C(46) 121.9(2) yes . . .
C(41) C(46) C(45) 118.4(2) yes . . .
C(41) C(46) C(55) 120.7(2) yes . . .
C(45) C(46) C(55) 120.9(2) yes . . .
Ni(2) C(47) C(42) 113.45(15) yes . . .
Ni(2) C(47) C(48) 83.55(12) yes . . .
Ni(2) C(47) C(52) 79.42(12) yes . . .
C(42) C(47) C(48) 120.87(19) yes . . .
C(42) C(47) C(52) 120.2(2) yes . . .
C(48) C(47) C(52) 118.4(2) yes . . .
C(47) C(48) C(49) 119.5(2) yes . . .
C(47) C(48) C(53) 119.9(2) yes . . .
C(49) C(48) C(53) 119.9(2) yes . . .
Ni(1) C(49) C(48) 104.10(15) yes . . .
Ni(1) C(49) C(50) 64.28(12) yes . . .
C(48) C(49) C(50) 121.3(2) yes . . .
Ni(1) C(50) C(49) 77.07(12) yes . . .
Ni(1) C(50) C(51) 92.24(14) yes . . .
C(49) C(50) C(51) 117.9(2) yes . . .
C(50) C(51) C(52) 122.2(2) yes . . .
Ni(2) C(52) C(47) 61.52(10) yes . . .
Ni(2) C(52) C(51) 97.80(13) yes . . .
Ni(2) C(52) C(54) 116.35(16) yes . . .
C(47) C(52) C(51) 119.4(2) yes . . .
C(47) C(52) C(54) 119.6(2) yes . . .
C(51) C(52) C(54) 120.4(2) yes . . .
C(46) C(55) C(56) 114.6(3) yes . . .
C(46) C(55) C(60) 126.2(3) yes . . .
C(46) C(55) C(63) 126.9(5) yes . . .
C(46) C(55) C(67) 111.7(4) yes . . .
C(56) C(55) C(60) 119.2(4) yes . . .
C(56) C(55) C(63) 12.9(6) yes . . .
C(56) C(55) C(67) 133.6(5) yes . . .
C(60) C(55) C(63) 106.8(6) yes . . .
C(60) C(55) C(67) 14.8(5) yes . . .
C(63) C(55) C(67) 121.4(6) yes . . .
C(55) C(56) C(57) 116.1(6) yes . . .
C(55) C(56) C(61) 122.2(5) yes . . .
C(55) C(56) C(63) 42.2(16) yes . . .
C(55) C(56) C(64) 99.2(6) yes . . .
C(55) C(56) C(68) 127.7(7) yes . . .
C(57) C(56) C(61) 121.6(6) yes . . .
C(57) C(56) C(63) 75.3(17) yes . . .
C(57) C(56) C(64) 16.9(5) yes . . .
C(57) C(56) C(68) 115.1(7) yes . . .
C(61) C(56) C(63) 161.3(16) yes . . .
C(61) C(56) C(64) 138.5(6) yes . . .
C(61) C(56) C(68) 13.7(6) yes . . .
C(63) C(56) C(64) 58.8(16) yes . . .
C(63) C(56) C(68) 156.6(17) yes . . .
C(64) C(56) C(68) 131.5(8) yes . . .
C(56) C(57) C(58) 121.5(6) yes . . .
C(56) C(57) C(63) 17.3(5) yes . . .
C(56) C(57) C(64) 109.6(16) yes . . .
C(58) C(57) C(63) 104.5(7) yes . . .
C(58) C(57) C(64) 12.0(14) yes . . .
C(63) C(57) C(64) 92.5(16) yes . . .
C(57) C(58) C(59) 120.7(7) yes . . .
C(57) C(58) C(64) 6.6(7) yes . . .
C(57) C(58) C(65) 144.1(18) yes . . .
C(59) C(58) C(64) 114.1(10) yes . . .
C(59) C(58) C(65) 24.5(14) yes . . .
C(64) C(58) C(65) 138(2) yes . . .
C(58) C(59) C(60) 119.3(7) yes . . .
C(58) C(59) C(65) 14.3(9) yes . . .
C(58) C(59) C(66) 166.2(17) yes . . .
C(58) C(59) C(67) 132.1(8) yes . . .
C(60) C(59) C(65) 133.1(12) yes . . .
C(60) C(59) C(66) 70.3(18) yes . . .
C(60) C(59) C(67) 13.1(5) yes . . .
C(65) C(59) C(66) 153(2) yes . . .
C(65) C(59) C(67) 145.5(13) yes . . .
C(66) C(59) C(67) 57.2(18) yes . . .
C(55) C(60) C(59) 123.2(6) yes . . .
C(55) C(60) C(62) 117.0(5) yes . . .
C(55) C(60) C(66) 144.1(7) yes . . .
C(55) C(60) C(67) 115(2) yes . . .
C(59) C(60) C(62) 119.8(7) yes . . .
C(59) C(60) C(66) 21.5(6) yes . . .
C(59) C(60) C(67) 121(2) yes . . .
C(62) C(60) C(66) 98.7(7) yes . . .
C(62) C(60) C(67) 10.2(17) yes . . .
C(66) C(60) C(67) 99(2) yes . . .
C(56) C(61) C(68) 34.1(14) yes . . .
C(60) C(62) C(67) 4.0(6) yes . . .
C(60) C(62) C(69) 135(2) yes . . .
C(67) C(62) C(69) 132(2) yes . . .
C(55) C(63) C(56) 125(2) yes . . .
C(55) C(63) C(57) 144.9(10) yes . . .
C(55) C(63) C(64) 125.1(9) yes . . .
C(55) C(63) C(68) 118.9(8) yes . . .
C(56) C(63) C(57) 87.4(16) yes . . .
C(56) C(63) C(64) 107.2(17) yes . . .
C(56) C(63) C(68) 17.3(13) yes . . .
C(57) C(63) C(64) 20.1(6) yes . . .
C(57) C(63) C(68) 96.0(7) yes . . .
C(64) C(63) C(68) 116.0(8) yes . . .
C(56) C(64) C(57) 53.6(14) yes . . .
C(56) C(64) C(58) 144.9(11) yes . . .
C(56) C(64) C(63) 14.1(4) yes . . .
C(56) C(64) C(65) 129.3(9) yes . . .
C(57) C(64) C(58) 161(2) yes . . .
C(57) C(64) C(63) 67.4(15) yes . . .
C(57) C(64) C(65) 174.9(18) yes . . .
C(58) C(64) C(63) 131.2(12) yes . . .
C(58) C(64) C(65) 15.6(7) yes . . .
C(63) C(64) C(65) 115.8(9) yes . . .
C(58) C(65) C(59) 141(2) yes . . .
C(58) C(65) C(64) 26.7(14) yes . . .
C(58) C(65) C(66) 150(2) yes . . .
C(59) C(65) C(64) 115.5(13) yes . . .
C(59) C(65) C(66) 9.6(8) yes . . .
C(64) C(65) C(66) 124.0(12) yes . . .
C(59) C(66) C(60) 88.2(19) yes . . .
C(59) C(66) C(65) 17.3(13) yes . . .
C(59) C(66) C(67) 106(2) yes . . .
C(60) C(66) C(65) 103.7(11) yes . . .
C(60) C(66) C(67) 17.3(5) yes . . .
C(65) C(66) C(67) 120.8(12) yes . . .
C(55) C(67) C(59) 95.6(6) yes . . .
C(55) C(67) C(60) 49.8(17) yes . . .
C(55) C(67) C(62) 131.5(10) yes . . .
C(55) C(67) C(66) 112.7(8) yes . . .
C(55) C(67) C(69) 126.0(10) yes . . .
C(59) C(67) C(60) 46.4(16) yes . . .
C(59) C(67) C(62) 131.8(12) yes . . .
C(59) C(67) C(66) 17.3(5) yes . . .
C(59) C(67) C(69) 138.2(11) yes . . .
C(60) C(67) C(62) 166(2) yes . . .
C(60) C(67) C(66) 63.7(18) yes . . .
C(60) C(67) C(69) 175(2) yes . . .
C(62) C(67) C(66) 115.3(12) yes . . .
C(62) C(67) C(69) 13.3(8) yes . . .
C(66) C(67) C(69) 121.0(12) yes . . .
C(56) C(68) C(61) 132.2(19) yes . . .
C(56) C(68) C(63) 6.2(4) yes . . .
C(61) C(68) C(63) 135.7(18) yes . . .
C(62) C(69) C(67) 35.0(19) yes . . .
O(1) C(70) C(71) 105.1(6) yes . . .
O(1) C(70) C(76) 65.6(8) yes . . .
C(71) C(70) C(76) 86.6(9) yes . . .
C(70) C(71) C(72) 108.0(6) yes . . .
C(70) C(71) C(74) 111.3(11) yes . . .
C(70) C(71) C(75) 109.1(10) yes . . .
C(70) C(71) C(76) 39.7(5) yes . . .
C(72) C(71) C(74) 28.8(9) yes . . .
C(72) C(71) C(75) 65.1(8) yes . . .
C(72) C(71) C(76) 72.9(6) yes . . .
C(74) C(71) C(75) 36.3(11) yes . . .
C(74) C(71) C(76) 88.7(9) yes . . .
C(75) C(71) C(76) 109.8(9) yes . . .
O(2) C(72) C(71) 95.9(7) yes . . .
O(2) C(72) C(73) 27.5(5) yes . . .
O(2) C(72) C(74) 82(2) yes . . .
O(2) C(72) C(75) 89.7(8) yes . . .
C(71) C(72) C(73) 105.8(9) yes . . .
C(71) C(72) C(74) 95(2) yes . . .
C(71) C(72) C(75) 48.1(6) yes . . .
C(73) C(72) C(74) 57(2) yes . . .
C(73) C(72) C(75) 78.7(9) yes . . .
C(74) C(72) C(75) 46.5(19) yes . . .
O(1) C(73) O(2) 40.8(8) yes . . .
O(1) C(73) C(72) 94.7(7) yes . . .
O(1) C(73) C(74) 108.7(14) yes . . .
O(2) C(73) C(72) 96.9(12) yes . . .
O(2) C(73) C(74) 129.0(18) yes . . .
C(72) C(73) C(74) 35.6(13) yes . . .
C(71) C(74) C(72) 56.7(16) yes . . .
C(71) C(74) C(73) 102.1(17) yes . . .
C(71) C(74) C(75) 41.5(12) yes . . .
C(72) C(74) C(73) 88(2) yes . . .
C(72) C(74) C(75) 98(2) yes . . .
C(73) C(74) C(75) 108(2) yes . . .
C(71) C(75) C(72) 66.9(8) yes . . .
C(71) C(75) C(74) 102.1(18) yes . . .
C(72) C(75) C(74) 35.3(15) yes . . .
O(1) C(76) O(2) 46.3(5) yes . . .
O(1) C(76) C(70) 68.9(8) yes . . .
O(1) C(76) C(71) 91.3(6) yes . . .
O(2) C(76) C(70) 107.9(10) yes . . .
O(2) C(76) C(71) 94.9(6) yes . . .
C(70) C(76) C(71) 53.7(6) yes . . .
C(1) C(2) H(2) 119.5 no . . .
C(3) C(2) H(2) 119.5 no . . .
C(2) C(3) H(3) 119.7 no . . .
C(4) C(3) H(3) 119.7 no . . .
C(3) C(4) H(4) 120.4 no . . .
C(5) C(4) H(4) 120.4 no . . .
C(4) C(5) H(5) 119.4 no . . .
C(6) C(5) H(5) 119.4 no . . .
C(1) C(6) H(6) 120.1 no . . .
C(5) C(6) H(6) 120.1 no . . .
C(7) C(8) H(8) 119.8 no . . .
C(9) C(8) H(8) 119.8 no . . .
C(8) C(9) H(9) 119.9 no . . .
C(10) C(9) H(9) 119.9 no . . .
C(9) C(10) H(10) 120.0 no . . .
C(11) C(10) H(10) 120.0 no . . .
C(10) C(11) H(11) 119.9 no . . .
C(12) C(11) H(11) 120.0 no . . .
C(7) C(12) H(12) 119.9 no . . .
C(11) C(12) H(12) 119.9 no . . .
C(13) C(14) H(14) 119.8 no . . .
C(15) C(14) H(14) 119.8 no . . .
C(14) C(15) H(15) 119.9 no . . .
C(16) C(15) H(15) 119.9 no . . .
C(15) C(16) H(16) 119.9 no . . .
C(17) C(16) H(16) 119.9 no . . .
C(16) C(17) H(17) 120.2 no . . .
C(18) C(17) H(17) 120.2 no . . .
C(13) C(18) H(18) 119.8 no . . .
C(17) C(18) H(18) 119.8 no . . .
C(20) C(21) H(21) 118.9 no . . .
C(22) C(21) H(21) 118.9 no . . .
C(21) C(22) H(22) 120.1 no . . .
C(23) C(22) H(22) 120.1 no . . .
C(22) C(23) H(23) 119.7 no . . .
C(24) C(23) H(23) 119.7 no . . .
C(26) C(27) H(27) 119.3 no . . .
C(28) C(27) H(27) 119.2 no . . .
C(27) C(28) H(28) 120.2 no . . .
C(29) C(28) H(28) 120.2 no . . .
C(28) C(29) H(29) 119.4 no . . .
C(30) C(29) H(29) 119.4 no . . .
C(26) C(31) H(31A) 109.5 no . . .
C(26) C(31) H(31B) 109.5 no . . .
C(26) C(31) H(31C) 109.5 no . . .
H(31A) C(31) H(31B) 109.5 no . . .
H(31A) C(31) H(31C) 109.5 no . . .
H(31B) C(31) H(31C) 109.5 no . . .
C(30) C(32) H(32A) 109.5 no . . .
C(30) C(32) H(32B) 109.5 no . . .
C(30) C(32) H(32C) 109.5 no . . .
H(32A) C(32) H(32B) 109.5 no . . .
H(32A) C(32) H(32C) 109.5 no . . .
H(32B) C(32) H(32C) 109.5 no . . .
C(34) C(35) H(35) 119.4 no . . .
C(36) C(35) H(35) 119.4 no . . .
C(35) C(36) H(36) 120.2 no . . .
C(37) C(36) H(36) 120.2 no . . .
C(36) C(37) H(37) 119.4 no . . .
C(38) C(37) H(37) 119.4 no . . .
C(34) C(39) H(39A) 109.5 no . . .
C(34) C(39) H(39B) 109.5 no . . .
C(34) C(39) H(39C) 109.5 no . . .
H(39A) C(39) H(39B) 109.5 no . . .
H(39A) C(39) H(39C) 109.5 no . . .
H(39B) C(39) H(39C) 109.5 no . . .
C(38) C(40) H(40A) 109.5 no . . .
C(38) C(40) H(40B) 109.5 no . . .
C(38) C(40) H(40C) 109.5 no . . .
H(40A) C(40) H(40B) 109.5 no . . .
H(40A) C(40) H(40C) 109.5 no . . .
H(40B) C(40) H(40C) 109.5 no . . .
C(42) C(43) H(43) 120.1 no . . .
C(44) C(43) H(43) 120.1 no . . .
C(43) C(44) H(44) 120.2 no . . .
C(45) C(44) H(44) 120.2 no . . .
C(44) C(45) H(45) 119.1 no . . .
C(46) C(45) H(45) 119.0 no . . .
Ni(1) C(49) H(49) 101.2 no . . .
C(48) C(49) H(49) 119.3 no . . .
C(50) C(49) H(49) 119.3 no . . .
Ni(1) C(50) H(50) 100.3 no . . .
C(49) C(50) H(50) 121.0 no . . .
C(51) C(50) H(50) 121.0 no . . .
C(50) C(51) H(51) 118.9 no . . .
C(52) C(51) H(51) 118.9 no . . .
C(48) C(53) H(53A) 109.5 no . . .
C(48) C(53) H(53B) 109.5 no . . .
C(48) C(53) H(53C) 109.5 no . . .
H(53A) C(53) H(53B) 109.5 no . . .
H(53A) C(53) H(53C) 109.5 no . . .
H(53B) C(53) H(53C) 109.5 no . . .
C(52) C(54) H(54A) 109.5 no . . .
C(52) C(54) H(54B) 109.5 no . . .
C(52) C(54) H(54C) 109.5 no . . .
H(54A) C(54) H(54B) 109.5 no . . .
H(54A) C(54) H(54C) 109.5 no . . .
H(54B) C(54) H(54C) 109.5 no . . .

loop_
_geom_bond_atom_site_label_1
_geom_bond_atom_site_label_2
_geom_bond_distance
_geom_bond_publ_flag
_geom_bond_site_symmetry_1
_geom_bond_site_symmetry_2
Ni(1) Ni(2) 2.4238(4) yes . .
Ni(1) S(1) 2.1666(5) yes . .
Ni(1) P(1) 2.2043(6) yes . .
Ni(1) C(49) 2.217(2) yes . .
Ni(1) C(50) 2.0489(19) yes . .
Ni(2) S(1) 2.1276(5) yes . .
Ni(2) S(2) 2.1718(6) yes . .
Ni(2) C(47) 1.9979(19) yes . .
Ni(2) C(52) 2.2342(19) yes . .
S(1) C(19) 1.788(2) yes . .
S(2) C(41) 1.757(2) yes . .
P(1) C(1) 1.832(2) yes . .
P(1) C(7) 1.838(2) yes . .
P(1) C(13) 1.826(2) yes . .
O(1) O(2) 1.210(9) yes . .
O(1) C(70) 1.425(9) yes . .
O(1) C(73) 1.711(12) yes . .
O(1) C(76) 1.390(14) yes . .
O(2) C(72) 1.792(14) yes . .
O(2) C(73) 0.833(13) yes . .
O(2) C(76) 1.635(14) yes . .
C(1) C(2) 1.387(3) yes . .
C(1) C(6) 1.389(3) yes . .
C(2) C(3) 1.383(4) yes . .
C(3) C(4) 1.373(5) yes . .
C(4) C(5) 1.367(4) yes . .
C(5) C(6) 1.396(4) yes . .
C(7) C(8) 1.389(4) yes . .
C(7) C(12) 1.399(3) yes . .
C(8) C(9) 1.389(4) yes . .
C(9) C(10) 1.387(4) yes . .
C(10) C(11) 1.379(5) yes . .
C(11) C(12) 1.392(3) yes . .
C(13) C(14) 1.395(4) yes . .
C(13) C(18) 1.382(3) yes . .
C(14) C(15) 1.384(3) yes . .
C(15) C(16) 1.375(4) yes . .
C(16) C(17) 1.378(4) yes . .
C(17) C(18) 1.402(3) yes . .
C(19) C(20) 1.412(3) yes . .
C(19) C(24) 1.411(2) yes . .
C(20) C(21) 1.396(3) yes . .
C(20) C(25) 1.509(3) yes . .
C(21) C(22) 1.382(3) yes . .
C(22) C(23) 1.383(3) yes . .
C(23) C(24) 1.398(3) yes . .
C(24) C(33) 1.508(3) yes . .
C(25) C(26) 1.411(3) yes . .
C(25) C(30) 1.398(4) yes . .
C(26) C(27) 1.399(3) yes . .
C(26) C(31) 1.497(4) yes . .
C(27) C(28) 1.373(4) yes . .
C(28) C(29) 1.379(4) yes . .
C(29) C(30) 1.402(3) yes . .
C(30) C(32) 1.500(3) yes . .
C(33) C(34) 1.400(3) yes . .
C(33) C(38) 1.408(3) yes . .
C(34) C(35) 1.399(3) yes . .
C(34) C(39) 1.508(3) yes . .
C(35) C(36) 1.379(3) yes . .
C(36) C(37) 1.380(4) yes . .
C(37) C(38) 1.395(3) yes . .
C(38) C(40) 1.500(4) yes . .
C(41) C(42) 1.407(3) yes . .
C(41) C(46) 1.412(3) yes . .
C(42) C(43) 1.391(3) yes . .
C(42) C(47) 1.497(3) yes . .
C(43) C(44) 1.391(3) yes . .
C(44) C(45) 1.395(4) yes . .
C(45) C(46) 1.391(3) yes . .
C(46) C(55) 1.499(3) yes . .
C(47) C(48) 1.441(3) yes . .
C(47) C(52) 1.432(3) yes . .
C(48) C(49) 1.402(3) yes . .
C(48) C(53) 1.507(3) yes . .
C(49) C(50) 1.420(3) yes . .
C(50) C(51) 1.403(3) yes . .
C(51) C(52) 1.399(3) yes . .
C(52) C(54) 1.498(3) yes . .
C(55) C(56) 1.527(6) yes . .
C(55) C(60) 1.315(8) yes . .
C(55) C(63) 1.250(9) yes . .
C(55) C(67) 1.555(13) yes . .
C(56) C(57) 1.396(10) yes . .
C(56) C(61) 1.511(11) yes . .
C(56) C(63) 0.416(13) yes . .
C(56) C(64) 1.634(15) yes . .
C(56) C(68) 1.144(13) yes . .
C(57) C(58) 1.396(12) yes . .
C(57) C(63) 1.351(11) yes . .
C(57) C(64) 0.503(15) yes . .
C(58) C(59) 1.383(11) yes . .
C(58) C(64) 0.911(16) yes . .
C(58) C(65) 0.546(15) yes . .
C(59) C(60) 1.404(10) yes . .
C(59) C(65) 0.915(13) yes . .
C(59) C(66) 0.515(14) yes . .
C(59) C(67) 1.670(13) yes . .
C(60) C(62) 1.549(10) yes . .
C(60) C(66) 1.322(16) yes . .
C(60) C(67) 0.439(12) yes . .
C(61) C(68) 0.483(14) yes . .
C(62) C(67) 1.119(13) yes . .
C(62) C(69) 0.448(17) yes . .
C(63) C(64) 1.462(16) yes . .
C(63) C(68) 1.534(15) yes . .
C(64) C(65) 1.365(19) yes . .
C(65) C(66) 1.394(16) yes . .
C(66) C(67) 1.457(18) yes . .
C(67) C(69) 1.457(17) yes . .
C(70) C(71) 1.371(11) yes . .
C(70) C(76) 1.088(14) yes . .
C(71) C(72) 1.505(12) yes . .
C(71) C(74) 1.80(2) yes . .
C(71) C(75) 1.217(15) yes . .
C(71) C(76) 1.700(12) yes . .
C(72) C(73) 1.490(18) yes . .
C(72) C(74) 0.87(2) yes . .
C(72) C(75) 1.485(17) yes . .
C(73) C(74) 1.24(3) yes . .
C(74) C(75) 1.09(3) yes . .

loop_
_geom_contact_atom_site_label_1
_geom_contact_atom_site_label_2
_geom_contact_distance
_geom_contact_publ_flag
_geom_contact_site_symmetry_1
_geom_contact_site_symmetry_2
O(1) C(4) 3.270(5) ? . 4_455
O(1) C(10) 3.360(5) ? . 1_455
C(2) C(44) 3.572(4) ? . 3_666
C(4) O(1) 3.270(5) ? . 4_554
C(9) C(75) 3.583(15) ? . 1_655
C(10) O(1) 3.360(5) ? . 1_655
C(10) C(75) 3.519(16) ? . 1_655
C(14) C(61) 3.546(7) ? . 2_646
C(15) C(61) 3.461(7) ? . 2_646
C(16) C(37) 3.388(3) ? . 2_646
C(16) C(53) 3.589(3) ? . 2_646
C(22) C(72) 3.597(12) ? . 4_555
C(34) C(50) 3.600(2) ? . 4_555
C(34) C(51) 3.531(3) ? . 4_555
C(35) C(50) 3.493(3) ? . 4_555
C(35) C(51) 3.577(3) ? . 4_555
C(37) C(16) 3.388(3) ? . 2_656
C(40) C(58) 3.483(9) ? . 3_667
C(40) C(65) 3.466(14) ? . 3_667
C(44) C(2) 3.572(4) ? . 3_666
C(44) C(72) 3.482(10) ? . .
C(50) C(34) 3.600(2) ? . 4_454
C(50) C(35) 3.493(3) ? . 4_454
C(51) C(34) 3.531(3) ? . 4_454
C(51) C(35) 3.577(3) ? . 4_454
C(53) C(16) 3.589(3) ? . 2_656
C(58) C(40) 3.483(9) ? . 3_667
C(58) C(58) 3.446(12) ? . 3_667
C(58) C(59) 3.502(10) ? . 3_667
C(58) C(65) 3.333(15) ? . 3_667
C(58) C(66) 3.562(14) ? . 3_667
C(59) C(58) 3.502(10) ? . 3_667
C(59) C(65) 3.588(14) ? . 3_667
C(61) C(14) 3.546(7) ? . 2_656
C(61) C(15) 3.461(7) ? . 2_656
C(62) C(76) 3.539(13) ? . .
C(64) C(65) 3.485(16) ? . 3_667
C(64) C(66) 3.594(15) ? . 3_667
C(65) C(40) 3.466(14) ? . 3_667
C(65) C(58) 3.333(15) ? . 3_667
C(65) C(59) 3.588(14) ? . 3_667
C(65) C(64) 3.485(16) ? . 3_667
C(65) C(65) 3.309(17) ? . 3_667
C(66) C(58) 3.562(14) ? . 3_667
C(66) C(64) 3.594(15) ? . 3_667
C(69) C(76) 3.320(17) ? . .
C(72) C(22) 3.597(12) ? . 4_454
C(72) C(44) 3.482(10) ? . .
C(73) C(74) 3.31(2) ? . 3_566
C(73) C(75) 3.244(16) ? . 3_566
C(74) C(73) 3.31(2) ? . 3_566
C(74) C(74) 2.79(3) ? . 3_566
C(74) C(75) 2.85(2) ? . 3_566
C(75) C(9) 3.583(15) ? . 1_455
C(75) C(10) 3.519(16) ? . 1_455
C(75) C(73) 3.244(16) ? . 3_566
C(75) C(74) 2.85(2) ? . 3_566
C(75) C(75) 3.294(19) ? . 3_566
C(76) C(62) 3.539(13) ? . .
C(76) C(69) 3.320(17) ? . .
Ni(1) H(12) 2.994 ? . .
Ni(1) H(18) 3.180 ? . .
Ni(1) H(50) 2.408 ? . .
Ni(1) H(49) 2.576 ? . .
Ni(1) H(51) 2.977 ? . .
Ni(1) H(31C) 2.691 ? . .
Ni(2) H(16) 3.202 ? . 2_656
Ni(2) H(51) 3.432 ? . .
Ni(2) H(32C) 3.491 ? . .
Ni(2) H(53B) 3.171 ? . .
Ni(2) H(54B) 3.061 ? . .
S(1) H(12) 2.878 ? . .
S(1) H(16) 2.930 ? . 2_656
S(1) H(18) 3.311 ? . .
S(1) H(31C) 3.581 ? . .
S(1) H(32C) 3.450 ? . .
S(1) H(40C) 2.997 ? . .
S(2) H(15) 3.105 ? . 2_656
S(2) H(16) 3.235 ? . 2_656
S(2) H(32C) 2.923 ? . .
S(2) H(40C) 3.311 ? . .
S(2) H(53B) 3.327 ? . .
S(2) H(54B) 3.172 ? . .
P(1) H(2) 2.859 ? . .
P(1) H(6) 2.934 ? . .
P(1) H(8) 2.962 ? . .
P(1) H(12) 2.837 ? . .
P(1) H(14) 2.900 ? . .
P(1) H(18) 2.872 ? . .
P(1) H(50) 2.910 ? . .
P(1) H(49) 3.299 ? . .
P(1) H(31C) 3.334 ? . .
O(1) H(4) 2.413 ? . 4_455
O(1) H(10) 2.475 ? . 1_455
O(1) H(21) 3.523 ? . 2_556
O(2) H(4) 3.459 ? . 4_455
O(2) H(10) 3.223 ? . 1_455
O(2) H(21) 3.486 ? . 2_556
C(1) H(2) 2.031 ? . .
C(1) H(3) 3.264 ? . .
C(1) H(5) 3.264 ? . .
C(1) H(6) 2.038 ? . .
C(1) H(8) 2.698 ? . .
C(1) H(14) 3.029 ? . .
C(1) H(35) 3.533 ? . 4_454
C(1) H(50) 2.630 ? . .
C(2) H(2) 0.950 ? . .
C(2) H(3) 2.029 ? . .
C(2) H(4) 3.253 ? . .
C(2) H(6) 3.247 ? . .
C(2) H(8) 2.694 ? . .
C(2) H(35) 3.321 ? . 4_454
C(2) H(44) 3.208 ? . 3_666
C(2) H(50) 2.616 ? . .
C(2) H(49) 3.329 ? . .
C(3) H(2) 2.027 ? . .
C(3) H(3) 0.950 ? . .
C(3) H(4) 2.027 ? . .
C(3) H(5) 3.221 ? . .
C(3) H(8) 3.544 ? . .
C(3) H(35) 2.984 ? . 4_454
C(3) H(45) 3.519 ? . 3_666
C(3) H(50) 3.452 ? . .
C(4) H(2) 3.246 ? . .
C(4) H(3) 2.021 ? . .
C(4) H(4) 0.950 ? . .
C(4) H(5) 2.012 ? . .
C(4) H(6) 3.259 ? . .
C(4) H(35) 2.826 ? . 4_454
C(5) H(3) 3.222 ? . .
C(5) H(4) 2.021 ? . .
C(5) H(5) 0.950 ? . .
C(5) H(6) 2.045 ? . .
C(5) H(27) 3.494 ? . 3_656
C(5) H(35) 3.009 ? . 4_454
C(5) H(36) 3.514 ? . 4_454
C(5) H(31A) 3.281 ? . 3_656
C(5) H(31B) 3.531 ? . 3_656
C(6) H(2) 3.244 ? . .
C(6) H(4) 3.265 ? . .
C(6) H(5) 2.038 ? . .
C(6) H(6) 0.950 ? . .
C(6) H(8) 3.587 ? . .
C(6) H(14) 3.151 ? . .
C(6) H(35) 3.364 ? . 4_454
C(6) H(36) 3.525 ? . 4_454
C(6) H(50) 3.438 ? . .
C(7) H(2) 2.918 ? . .
C(7) H(8) 2.036 ? . .
C(7) H(9) 3.266 ? . .
C(7) H(11) 3.276 ? . .
C(7) H(12) 2.045 ? . .
C(7) H(14) 2.973 ? . .
C(7) H(49) 3.403 ? . .
C(7) H(39C) 3.315 ? . .
C(8) H(2) 2.925 ? . .
C(8) H(8) 0.950 ? . .
C(8) H(9) 2.037 ? . .
C(8) H(10) 3.263 ? . .
C(8) H(12) 3.262 ? . .
C(8) H(14) 2.827 ? . .
C(8) H(44) 3.105 ? . 3_666
C(9) H(8) 2.036 ? . .
C(9) H(9) 0.950 ? . .
C(9) H(10) 2.035 ? . .
C(9) H(11) 3.253 ? . .
C(9) H(44) 3.260 ? . 3_666
C(10) H(4) 3.484 ? . 4_555
C(10) H(8) 3.262 ? . .
C(10) H(9) 2.034 ? . .
C(10) H(10) 0.950 ? . .
C(10) H(11) 2.028 ? . .
C(10) H(12) 3.256 ? . .
C(10) H(21) 3.162 ? . 2_656
C(10) H(22) 3.226 ? . 2_656
C(11) H(9) 3.252 ? . .
C(11) H(10) 2.029 ? . .
C(11) H(11) 0.950 ? . .
C(11) H(12) 2.039 ? . .
C(11) H(17) 3.303 ? . 2_656
C(11) H(21) 3.329 ? . 2_656
C(11) H(22) 3.137 ? . 2_656
C(11) H(35) 3.449 ? . .
C(11) H(39C) 3.319 ? . .
C(12) H(8) 3.263 ? . .
C(12) H(10) 3.259 ? . .
C(12) H(11) 2.039 ? . .
C(12) H(12) 0.950 ? . .
C(12) H(17) 3.556 ? . 2_656
C(12) H(39C) 2.882 ? . .
C(13) H(6) 2.677 ? . .
C(13) H(14) 2.041 ? . .
C(13) H(15) 3.268 ? . .
C(13) H(17) 3.272 ? . .
C(13) H(18) 2.029 ? . .
C(13) H(31C) 3.463 ? . .
C(13) H(39A) 3.286 ? . .
C(13) H(39C) 3.194 ? . .
C(14) H(6) 2.887 ? . .
C(14) H(8) 3.306 ? . .
C(14) H(14) 0.950 ? . .
C(14) H(15) 2.032 ? . .
C(14) H(16) 3.249 ? . .
C(14) H(18) 3.253 ? . .
C(14) H(37) 3.592 ? . 2_646
C(14) H(39C) 3.405 ? . .
C(15) H(14) 2.031 ? . .
C(15) H(15) 0.950 ? . .
C(15) H(16) 2.023 ? . .
C(15) H(17) 3.246 ? . .
C(15) H(37) 3.275 ? . 2_646
C(15) H(40C) 3.370 ? . 2_646
C(15) H(53B) 3.581 ? . 2_646
C(16) H(14) 3.247 ? . .
C(16) H(15) 2.023 ? . .
C(16) H(16) 0.950 ? . .
C(16) H(17) 2.030 ? . .
C(16) H(18) 3.259 ? . .
C(16) H(37) 3.288 ? . 2_646
C(16) H(39A) 3.434 ? . .
C(16) H(40C) 3.387 ? . 2_646
C(16) H(53A) 3.349 ? . 2_646
C(16) H(53B) 2.965 ? . 2_646
C(17) H(11) 3.550 ? . 2_646
C(17) H(15) 3.244 ? . .
C(17) H(16) 2.026 ? . .
C(17) H(17) 0.950 ? . .
C(17) H(18) 2.048 ? . .
C(17) H(31B) 3.507 ? . .
C(17) H(39A) 2.928 ? . .
C(17) H(53A) 3.315 ? . 2_646
C(17) H(53B) 3.470 ? . 2_646
C(18) H(6) 3.360 ? . .
C(18) H(14) 3.251 ? . .
C(18) H(16) 3.263 ? . .
C(18) H(17) 2.052 ? . .
C(18) H(18) 0.950 ? . .
C(18) H(31B) 3.042 ? . .
C(18) H(31C) 2.935 ? . .
C(18) H(39A) 2.825 ? . .
C(18) H(39C) 3.415 ? . .
C(19) H(18) 2.701 ? . .
C(19) H(21) 3.260 ? . .
C(19) H(23) 3.279 ? . .
C(19) H(31C) 3.449 ? . .
C(19) H(32A) 3.376 ? . .
C(19) H(32C) 3.018 ? . .
C(19) H(39A) 3.429 ? . .
C(19) H(40B) 3.000 ? . .
C(19) H(40C) 3.039 ? . .
C(20) H(18) 2.813 ? . .
C(20) H(21) 2.034 ? . .
C(20) H(22) 3.284 ? . .
C(20) H(31B) 2.877 ? . .
C(20) H(31C) 2.999 ? . .
C(20) H(32A) 2.770 ? . .
C(20) H(32C) 2.913 ? . .
C(21) H(10) 3.445 ? . 2_646
C(21) H(11) 3.390 ? . 2_646
C(21) H(17) 3.417 ? . .
C(21) H(18) 3.203 ? . .
C(21) H(21) 0.950 ? . .
C(21) H(22) 2.033 ? . .
C(21) H(23) 3.247 ? . .
C(21) H(31B) 3.056 ? . .
C(21) H(32A) 3.030 ? . .
C(22) H(11) 3.516 ? . 2_646
C(22) H(17) 3.115 ? . .
C(22) H(18) 3.515 ? . .
C(22) H(21) 2.021 ? . .
C(22) H(22) 0.950 ? . .
C(22) H(23) 2.029 ? . .
C(22) H(43) 3.384 ? . 4_555
C(22) H(54A) 3.559 ? . 4_555
C(23) H(17) 3.476 ? . .
C(23) H(18) 3.524 ? . .
C(23) H(21) 3.242 ? . .
C(23) H(22) 2.033 ? . .
C(23) H(23) 0.950 ? . .
C(23) H(43) 3.429 ? . 4_555
C(23) H(39A) 2.671 ? . .
C(23) H(40B) 3.144 ? . .
C(23) H(53A) 3.522 ? . 2_646
C(23) H(54A) 2.981 ? . 4_555
C(24) H(18) 3.172 ? . .
C(24) H(22) 3.272 ? . .
C(24) H(23) 2.043 ? . .
C(24) H(39A) 2.534 ? . .
C(24) H(40B) 2.602 ? . .
C(24) H(40C) 3.129 ? . .
C(25) H(21) 2.569 ? . .
C(25) H(27) 3.274 ? . .
C(25) H(29) 3.268 ? . .
C(25) H(31A) 3.331 ? . .
C(25) H(31B) 2.799 ? . .
C(25) H(31C) 2.779 ? . .
C(25) H(32A) 2.777 ? . .
C(25) H(32B) 3.321 ? . .
C(25) H(32C) 2.785 ? . .
C(26) H(5) 3.190 ? . 3_656
C(26) H(21) 3.141 ? . .
C(26) H(27) 2.039 ? . .
C(26) H(28) 3.275 ? . .
C(26) H(51) 3.260 ? . .
C(26) H(31A) 2.044 ? . .
C(26) H(31B) 2.044 ? . .
C(26) H(31C) 2.044 ? . .
C(26) H(54C) 3.408 ? . .
C(27) H(5) 3.061 ? . 3_656
C(27) H(27) 0.950 ? . .
C(27) H(28) 2.025 ? . .
C(27) H(29) 3.233 ? . .
C(27) H(51) 3.325 ? . .
C(27) H(31A) 2.529 ? . .
C(27) H(31B) 3.122 ? . .
C(27) H(31C) 3.130 ? . .
C(27) H(54C) 2.746 ? . .
C(28) H(27) 2.016 ? . .
C(28) H(28) 0.950 ? . .
C(28) H(29) 2.023 ? . .
C(28) H(45) 3.153 ? . 2_546
C(28) H(54B) 3.268 ? . .
C(28) H(54C) 2.721 ? . .
C(29) H(27) 3.233 ? . .
C(29) H(28) 2.031 ? . .
C(29) H(29) 0.950 ? . .
C(29) H(45) 3.233 ? . 2_546
C(29) H(32A) 3.123 ? . .
C(29) H(32B) 2.530 ? . .
C(29) H(32C) 3.134 ? . .
C(29) H(54B) 3.226 ? . .
C(29) H(54C) 3.329 ? . .
C(30) H(21) 3.285 ? . .
C(30) H(28) 3.279 ? . .
C(30) H(29) 2.043 ? . .
C(30) H(32A) 2.047 ? . .
C(30) H(32B) 2.047 ? . .
C(30) H(32C) 2.047 ? . .
C(31) H(5) 2.935 ? . 3_656
C(31) H(18) 2.758 ? . .
C(31) H(21) 3.515 ? . .
C(31) H(27) 2.643 ? . .
C(31) H(36) 3.550 ? . 2_646
C(31) H(51) 3.169 ? . .
C(31) H(31A) 0.980 ? . .
C(31) H(31B) 0.980 ? . .
C(31) H(31C) 0.980 ? . .
C(32) H(9) 3.439 ? . 4_455
C(32) H(29) 2.646 ? . .
C(32) H(32A) 0.980 ? . .
C(32) H(32B) 0.980 ? . .
C(32) H(32C) 0.980 ? . .
C(32) H(40B) 3.409 ? . .
C(32) H(40C) 3.404 ? . .
C(33) H(12) 3.539 ? . .
C(33) H(23) 2.649 ? . .
C(33) H(35) 3.269 ? . .
C(33) H(37) 3.273 ? . .
C(33) H(51) 3.269 ? . 4_555
C(33) H(39A) 2.605 ? . .
C(33) H(39B) 3.195 ? . .
C(33) H(39C) 3.142 ? . .
C(33) H(40A) 3.310 ? . .
C(33) H(40B) 2.679 ? . .
C(33) H(40C) 2.930 ? . .
C(34) H(12) 3.178 ? . .
C(34) H(23) 3.133 ? . .
C(34) H(35) 2.041 ? . .
C(34) H(36) 3.277 ? . .
C(34) H(50) 3.306 ? . 4_555
C(34) H(51) 3.286 ? . 4_555
C(34) H(39A) 2.054 ? . .
C(34) H(39B) 2.054 ? . .
C(34) H(39C) 2.054 ? . .
C(35) H(11) 3.180 ? . .
C(35) H(12) 3.511 ? . .
C(35) H(35) 0.950 ? . .
C(35) H(36) 2.030 ? . .
C(35) H(37) 3.239 ? . .
C(35) H(50) 2.918 ? . 4_555
C(35) H(51) 3.142 ? . 4_555
C(35) H(39A) 3.298 ? . .
C(35) H(39B) 2.697 ? . .
C(35) H(39C) 2.773 ? . .
C(36) H(35) 2.022 ? . .
C(36) H(36) 0.950 ? . .
C(36) H(37) 2.024 ? . .
C(36) H(50) 3.480 ? . 4_555
C(36) H(51) 2.968 ? . 4_555
C(36) H(31A) 3.382 ? . 4_555
C(37) H(16) 3.464 ? . 2_656
C(37) H(27) 3.290 ? . 4_555
C(37) H(35) 3.240 ? . .
C(37) H(36) 2.032 ? . .
C(37) H(37) 0.950 ? . .
C(37) H(51) 2.906 ? . 4_555
C(37) H(31A) 3.356 ? . 4_555
C(37) H(40A) 2.551 ? . .
C(37) H(40B) 3.221 ? . .
C(37) H(40C) 2.987 ? . .
C(38) H(16) 3.386 ? . 2_656
C(38) H(23) 3.574 ? . .
C(38) H(36) 3.273 ? . .
C(38) H(37) 2.037 ? . .
C(38) H(51) 3.070 ? . 4_555
C(38) H(40A) 2.047 ? . .
C(38) H(40B) 2.047 ? . .
C(38) H(40C) 2.047 ? . .
C(38) H(54C) 3.445 ? . 4_555
C(39) H(12) 3.424 ? . .
C(39) H(23) 3.192 ? . .
C(39) H(35) 2.629 ? . .
C(39) H(39A) 0.980 ? . .
C(39) H(39B) 0.980 ? . .
C(39) H(39C) 0.980 ? . .
C(39) H(53B) 3.382 ? . 2_646
C(39) H(53C) 3.582 ? . 2_646
C(40) H(15) 3.532 ? . 2_656
C(40) H(16) 3.575 ? . 2_656
C(40) H(37) 2.632 ? . .
C(40) H(32C) 3.096 ? . .
C(40) H(40A) 0.980 ? . .
C(40) H(40B) 0.980 ? . .
C(40) H(40C) 0.980 ? . .
C(40) H(54C) 3.342 ? . 4_555
C(41) H(43) 3.288 ? . .
C(41) H(45) 3.266 ? . .
C(41) H(53B) 2.987 ? . .
C(41) H(54B) 2.947 ? . .
C(42) H(43) 2.040 ? . .
C(42) H(44) 3.266 ? . .
C(42) H(53B) 2.713 ? . .
C(42) H(53C) 3.097 ? . .
C(42) H(54A) 2.968 ? . .
C(42) H(54B) 2.747 ? . .
C(43) H(2) 3.426 ? . 3_666
C(43) H(22) 3.423 ? . 4_454
C(43) H(23) 3.522 ? . 4_454
C(43) H(43) 0.950 ? . .
C(43) H(44) 2.042 ? . .
C(43) H(45) 3.259 ? . .
C(43) H(49) 3.275 ? . 3_666
C(43) H(53B) 3.478 ? . .
C(43) H(53C) 3.322 ? . .
C(43) H(54A) 3.175 ? . .
C(43) H(54B) 3.519 ? . .
C(44) H(2) 2.802 ? . 3_666
C(44) H(3) 3.382 ? . 3_666
C(44) H(43) 2.040 ? . .
C(44) H(44) 0.950 ? . .
C(44) H(45) 2.033 ? . .
C(45) H(2) 3.458 ? . 3_666
C(45) H(3) 3.026 ? . 3_666
C(45) H(28) 3.457 ? . 2_556
C(45) H(43) 3.266 ? . .
C(45) H(44) 2.045 ? . .
C(45) H(45) 0.950 ? . .
C(46) H(44) 3.288 ? . .
C(46) H(45) 2.030 ? . .
C(47) H(23) 3.522 ? . 4_454
C(47) H(43) 2.678 ? . .
C(47) H(49) 3.313 ? . .
C(47) H(51) 3.299 ? . .
C(47) H(53A) 3.330 ? . .
C(47) H(53B) 2.674 ? . .
C(47) H(53C) 2.921 ? . .
C(47) H(54A) 2.845 ? . .
C(47) H(54B) 2.700 ? . .
C(47) H(54C) 3.328 ? . .
C(48) H(43) 3.375 ? . .
C(48) H(50) 3.317 ? . .
C(48) H(49) 2.043 ? . .
C(48) H(53A) 2.053 ? . .
C(48) H(53B) 2.053 ? . .
C(48) H(53C) 2.053 ? . .
C(48) H(53C) 3.035 ? . 3_666
C(49) H(2) 3.233 ? . .
C(49) H(43) 3.560 ? . 3_666
C(49) H(50) 2.077 ? . .
C(49) H(49) 0.950 ? . .
C(49) H(51) 3.272 ? . .
C(49) H(53A) 2.606 ? . .
C(49) H(53B) 3.268 ? . .
C(49) H(53C) 2.962 ? . .
C(49) H(53C) 2.866 ? . 3_666
C(50) H(2) 3.222 ? . .
C(50) H(35) 3.574 ? . 4_454
C(50) H(50) 0.950 ? . .
C(50) H(49) 2.060 ? . .
C(50) H(51) 2.039 ? . .
C(50) H(31C) 3.553 ? . .
C(50) H(39B) 3.270 ? . 4_454
C(50) H(53C) 3.446 ? . 3_666
C(51) H(23) 3.336 ? . 4_454
C(51) H(50) 2.060 ? . .
C(51) H(49) 3.276 ? . .
C(51) H(51) 0.950 ? . .
C(51) H(31C) 3.221 ? . .
C(51) H(54A) 3.018 ? . .
C(51) H(54B) 3.231 ? . .
C(51) H(54C) 2.575 ? . .
C(52) H(23) 3.099 ? . 4_454
C(52) H(43) 3.393 ? . .
C(52) H(50) 3.305 ? . .
C(52) H(51) 2.036 ? . .
C(52) H(54A) 2.046 ? . .
C(52) H(54B) 2.045 ? . .
C(52) H(54C) 2.046 ? . .
C(53) H(16) 3.229 ? . 2_656
C(53) H(43) 3.586 ? . 3_666
C(53) H(49) 2.664 ? . .
C(53) H(39A) 3.379 ? . 2_656
C(53) H(39B) 3.235 ? . 2_656
C(53) H(53A) 0.980 ? . .
C(53) H(53B) 0.980 ? . .
C(53) H(53C) 0.980 ? . .
C(53) H(53C) 3.353 ? . 3_666
C(54) H(23) 3.217 ? . 4_454
C(54) H(51) 2.667 ? . .
C(54) H(40B) 3.447 ? . 4_454
C(54) H(54A) 0.980 ? . .
C(54) H(54B) 0.980 ? . .
C(54) H(54C) 0.980 ? . .
C(55) H(28) 3.391 ? . 2_556
C(55) H(45) 2.662 ? . .
C(56) H(15) 3.310 ? . 2_656
C(56) H(45) 3.324 ? . .
C(58) H(15) 3.518 ? . 4_455
C(58) H(40A) 2.956 ? . 3_667
C(58) H(40C) 3.277 ? . 3_667
C(59) H(15) 3.336 ? . 4_455
C(59) H(40A) 3.007 ? . 3_667
C(60) H(28) 3.352 ? . 2_556
C(60) H(45) 3.462 ? . .
C(61) H(3) 2.895 ? . 3_666
C(61) H(14) 3.392 ? . 2_656
C(61) H(15) 3.221 ? . 2_656
C(61) H(45) 3.558 ? . .
C(61) H(39B) 3.480 ? . 2_656
C(61) H(39C) 3.166 ? . 2_656
C(63) H(15) 3.509 ? . 2_656
C(63) H(45) 3.244 ? . .
C(64) H(40A) 3.507 ? . 3_667
C(65) H(15) 3.173 ? . 4_455
C(65) H(40A) 2.852 ? . 3_667
C(65) H(40C) 3.275 ? . 3_667
C(66) H(14) 3.424 ? . 4_455
C(66) H(15) 3.326 ? . 4_455
C(66) H(40A) 3.216 ? . 3_667
C(67) H(28) 3.476 ? . 2_556
C(67) H(45) 3.526 ? . .
C(68) H(3) 2.955 ? . 3_666
C(68) H(14) 3.569 ? . 2_656
C(68) H(15) 3.415 ? . 2_656
C(68) H(45) 3.392 ? . .
C(70) H(4) 2.888 ? . 4_455
C(70) H(10) 3.041 ? . 1_455
C(70) H(54A) 3.593 ? . .
C(71) H(9) 3.503 ? . 1_455
C(71) H(10) 3.446 ? . 1_455
C(71) H(32A) 2.955 ? . 4_454
C(71) H(54A) 3.217 ? . .
C(72) H(22) 3.258 ? . 4_454
C(72) H(44) 3.345 ? . .
C(72) H(54A) 3.572 ? . .
C(73) H(10) 3.122 ? . 1_455
C(73) H(21) 3.258 ? . 2_556
C(74) H(10) 3.436 ? . 1_455
C(75) H(9) 2.970 ? . 1_455
C(75) H(10) 2.841 ? . 1_455
C(75) H(32A) 2.974 ? . 4_454
C(76) H(4) 3.227 ? . 4_455
C(76) H(54A) 3.278 ? . .
C(76) H(54B) 3.297 ? . .
H(2) P(1) 2.859 ? . .
H(2) C(1) 2.031 ? . .
H(2) C(2) 0.950 ? . .
H(2) C(3) 2.027 ? . .
H(2) C(4) 3.246 ? . .
H(2) C(6) 3.244 ? . .
H(2) C(7) 2.918 ? . .
H(2) C(8) 2.925 ? . .
H(2) C(43) 3.426 ? . 3_666
H(2) C(44) 2.802 ? . 3_666
H(2) C(45) 3.458 ? . 3_666
H(2) C(49) 3.233 ? . .
H(2) C(50) 3.222 ? . .
H(2) H(3) 2.322 ? . .
H(2) H(8) 2.669 ? . .
H(2) H(43) 3.522 ? . 3_666
H(2) H(44) 2.443 ? . 3_666
H(2) H(45) 3.566 ? . 3_666
H(2) H(50) 2.615 ? . .
H(2) H(49) 2.614 ? . .
H(3) C(1) 3.264 ? . .
H(3) C(2) 2.029 ? . .
H(3) C(3) 0.950 ? . .
H(3) C(4) 2.021 ? . .
H(3) C(5) 3.222 ? . .
H(3) C(44) 3.382 ? . 3_666
H(3) C(45) 3.026 ? . 3_666
H(3) C(61) 2.895 ? . 3_666
H(3) C(68) 2.955 ? . 3_666
H(3) H(2) 2.322 ? . .
H(3) H(4) 2.326 ? . .
H(3) H(35) 3.408 ? . 4_454
H(3) H(44) 3.433 ? . 3_666
H(3) H(45) 2.796 ? . 3_666
H(3) H(39B) 3.509 ? . 4_454
H(4) O(1) 2.413 ? . 4_554
H(4) O(2) 3.459 ? . 4_554
H(4) C(2) 3.253 ? . .
H(4) C(3) 2.027 ? . .
H(4) C(4) 0.950 ? . .
H(4) C(5) 2.021 ? . .
H(4) C(6) 3.265 ? . .
H(4) C(10) 3.484 ? . 4_454
H(4) C(70) 2.888 ? . 4_554
H(4) C(76) 3.227 ? . 4_554
H(4) H(3) 2.326 ? . .
H(4) H(5) 2.315 ? . .
H(4) H(10) 3.018 ? . 4_454
H(4) H(11) 3.484 ? . 4_454
H(4) H(35) 3.177 ? . 4_454
H(5) C(1) 3.264 ? . .
H(5) C(3) 3.221 ? . .
H(5) C(4) 2.012 ? . .
H(5) C(5) 0.950 ? . .
H(5) C(6) 2.038 ? . .
H(5) C(26) 3.190 ? . 3_656
H(5) C(27) 3.061 ? . 3_656
H(5) C(31) 2.935 ? . 3_656
H(5) H(4) 2.315 ? . .
H(5) H(6) 2.339 ? . .
H(5) H(27) 2.682 ? . 3_656
H(5) H(35) 3.438 ? . 4_454
H(5) H(36) 3.514 ? . 4_454
H(5) H(31A) 2.520 ? . 3_656
H(5) H(31B) 2.783 ? . 3_656
H(6) P(1) 2.934 ? . .
H(6) C(1) 2.038 ? . .
H(6) C(2) 3.247 ? . .
H(6) C(4) 3.259 ? . .
H(6) C(5) 2.045 ? . .
H(6) C(6) 0.950 ? . .
H(6) C(13) 2.677 ? . .
H(6) C(14) 2.887 ? . .
H(6) C(18) 3.360 ? . .
H(6) H(5) 2.339 ? . .
H(6) H(14) 3.002 ? . .
H(6) H(36) 3.467 ? . 2_646
H(6) H(36) 3.533 ? . 4_454
H(6) H(37) 2.796 ? . 2_646
H(6) H(31A) 3.253 ? . 3_656
H(8) P(1) 2.962 ? . .
H(8) C(1) 2.698 ? . .
H(8) C(2) 2.694 ? . .
H(8) C(3) 3.544 ? . .
H(8) C(6) 3.587 ? . .
H(8) C(7) 2.036 ? . .
H(8) C(8) 0.950 ? . .
H(8) C(9) 2.036 ? . .
H(8) C(10) 3.262 ? . .
H(8) C(12) 3.263 ? . .
H(8) C(14) 3.306 ? . .
H(8) H(2) 2.669 ? . .
H(8) H(9) 2.335 ? . .
H(8) H(14) 2.528 ? . .
H(8) H(44) 3.143 ? . 3_666
H(9) C(7) 3.266 ? . .
H(9) C(8) 2.037 ? . .
H(9) C(9) 0.950 ? . .
H(9) C(10) 2.034 ? . .
H(9) C(11) 3.252 ? . .
H(9) C(32) 3.439 ? . 4_554
H(9) C(71) 3.503 ? . 1_655
H(9) C(75) 2.970 ? . 1_655
H(9) H(8) 2.335 ? . .
H(9) H(10) 2.335 ? . .
H(9) H(44) 3.389 ? . 3_666
H(9) H(32A) 3.161 ? . 4_554
H(9) H(32B) 2.837 ? . 4_554
H(10) O(1) 2.475 ? . 1_655
H(10) O(2) 3.223 ? . 1_655
H(10) C(8) 3.263 ? . .
H(10) C(9) 2.035 ? . .
H(10) C(10) 0.950 ? . .
H(10) C(11) 2.029 ? . .
H(10) C(12) 3.259 ? . .
H(10) C(21) 3.445 ? . 2_656
H(10) C(70) 3.041 ? . 1_655
H(10) C(71) 3.446 ? . 1_655
H(10) C(73) 3.122 ? . 1_655
H(10) C(74) 3.436 ? . 1_655
H(10) C(75) 2.841 ? . 1_655
H(10) H(4) 3.018 ? . 4_555
H(10) H(9) 2.335 ? . .
H(10) H(11) 2.328 ? . .
H(10) H(21) 2.631 ? . 2_656
H(10) H(22) 3.315 ? . 2_656
H(11) C(7) 3.276 ? . .
H(11) C(9) 3.253 ? . .
H(11) C(10) 2.028 ? . .
H(11) C(11) 0.950 ? . .
H(11) C(12) 2.039 ? . .
H(11) C(17) 3.550 ? . 2_656
H(11) C(21) 3.390 ? . 2_656
H(11) C(22) 3.516 ? . 2_656
H(11) C(35) 3.180 ? . .
H(11) H(4) 3.484 ? . 4_555
H(11) H(10) 2.328 ? . .
H(11) H(12) 2.339 ? . .
H(11) H(17) 2.710 ? . 2_656
H(11) H(21) 2.959 ? . 2_656
H(11) H(22) 3.169 ? . 2_656
H(11) H(35) 2.957 ? . .
H(11) H(31B) 3.353 ? . 2_656
H(11) H(39C) 3.560 ? . .
H(12) Ni(1) 2.994 ? . .
H(12) S(1) 2.878 ? . .
H(12) P(1) 2.837 ? . .
H(12) C(7) 2.045 ? . .
H(12) C(8) 3.262 ? . .
H(12) C(10) 3.256 ? . .
H(12) C(11) 2.039 ? . .
H(12) C(12) 0.950 ? . .
H(12) C(33) 3.539 ? . .
H(12) C(34) 3.178 ? . .
H(12) C(35) 3.511 ? . .
H(12) C(39) 3.424 ? . .
H(12) H(11) 2.339 ? . .
H(12) H(16) 3.479 ? . 2_656
H(12) H(17) 3.196 ? . 2_656
H(12) H(49) 3.518 ? . .
H(12) H(39C) 2.859 ? . .
H(14) P(1) 2.900 ? . .
H(14) C(1) 3.029 ? . .
H(14) C(6) 3.151 ? . .
H(14) C(7) 2.973 ? . .
H(14) C(8) 2.827 ? . .
H(14) C(13) 2.041 ? . .
H(14) C(14) 0.950 ? . .
H(14) C(15) 2.031 ? . .
H(14) C(16) 3.247 ? . .
H(14) C(18) 3.251 ? . .
H(14) C(61) 3.392 ? . 2_646
H(14) C(66) 3.424 ? . 4_554
H(14) C(68) 3.569 ? . 2_646
H(14) H(6) 3.002 ? . .
H(14) H(8) 2.528 ? . .
H(14) H(15) 2.330 ? . .
H(15) S(2) 3.105 ? . 2_646
H(15) C(13) 3.268 ? . .
H(15) C(14) 2.032 ? . .
H(15) C(15) 0.950 ? . .
H(15) C(16) 2.023 ? . .
H(15) C(17) 3.244 ? . .
H(15) C(40) 3.532 ? . 2_646
H(15) C(56) 3.310 ? . 2_646
H(15) C(58) 3.518 ? . 4_554
H(15) C(59) 3.336 ? . 4_554
H(15) C(61) 3.221 ? . 2_646
H(15) C(63) 3.509 ? . 2_646
H(15) C(65) 3.173 ? . 4_554
H(15) C(66) 3.326 ? . 4_554
H(15) C(68) 3.415 ? . 2_646
H(15) H(14) 2.330 ? . .
H(15) H(16) 2.321 ? . .
H(15) H(37) 3.564 ? . 2_646
H(15) H(40A) 3.354 ? . 2_646
H(15) H(40C) 2.932 ? . 2_646
H(16) Ni(2) 3.202 ? . 2_646
H(16) S(1) 2.930 ? . 2_646
H(16) S(2) 3.235 ? . 2_646
H(16) C(14) 3.249 ? . .
H(16) C(15) 2.023 ? . .
H(16) C(16) 0.950 ? . .
H(16) C(17) 2.026 ? . .
H(16) C(18) 3.263 ? . .
H(16) C(37) 3.464 ? . 2_646
H(16) C(38) 3.386 ? . 2_646
H(16) C(40) 3.575 ? . 2_646
H(16) C(53) 3.229 ? . 2_646
H(16) H(12) 3.479 ? . 2_646
H(16) H(15) 2.321 ? . .
H(16) H(17) 2.329 ? . .
H(16) H(37) 3.567 ? . 2_646
H(16) H(40C) 2.951 ? . 2_646
H(16) H(53A) 3.050 ? . 2_646
H(16) H(53B) 2.696 ? . 2_646
H(17) C(11) 3.303 ? . 2_646
H(17) C(12) 3.556 ? . 2_646
H(17) C(13) 3.272 ? . .
H(17) C(15) 3.246 ? . .
H(17) C(16) 2.030 ? . .
H(17) C(17) 0.950 ? . .
H(17) C(18) 2.052 ? . .
H(17) C(21) 3.417 ? . .
H(17) C(22) 3.115 ? . .
H(17) C(23) 3.476 ? . .
H(17) H(11) 2.710 ? . 2_646
H(17) H(12) 3.196 ? . 2_646
H(17) H(16) 2.329 ? . .
H(17) H(18) 2.352 ? . .
H(17) H(22) 3.200 ? . .
H(17) H(31B) 3.324 ? . .
H(17) H(39A) 3.208 ? . .
H(17) H(53A) 2.991 ? . 2_646
H(17) H(53B) 3.574 ? . 2_646
H(18) Ni(1) 3.180 ? . .
H(18) S(1) 3.311 ? . .
H(18) P(1) 2.872 ? . .
H(18) C(13) 2.029 ? . .
H(18) C(14) 3.253 ? . .
H(18) C(16) 3.259 ? . .
H(18) C(17) 2.048 ? . .
H(18) C(18) 0.950 ? . .
H(18) C(19) 2.701 ? . .
H(18) C(20) 2.813 ? . .
H(18) C(21) 3.203 ? . .
H(18) C(22) 3.515 ? . .
H(18) C(23) 3.524 ? . .
H(18) C(24) 3.172 ? . .
H(18) C(31) 2.758 ? . .
H(18) H(17) 2.352 ? . .
H(18) H(31A) 3.517 ? . .
H(18) H(31B) 2.444 ? . .
H(18) H(31C) 2.245 ? . .
H(18) H(39A) 3.033 ? . .
H(21) O(1) 3.523 ? . 2_546
H(21) O(2) 3.486 ? . 2_546
H(21) C(10) 3.162 ? . 2_646
H(21) C(11) 3.329 ? . 2_646
H(21) C(19) 3.260 ? . .
H(21) C(20) 2.034 ? . .
H(21) C(21) 0.950 ? . .
H(21) C(22) 2.021 ? . .
H(21) C(23) 3.242 ? . .
H(21) C(25) 2.569 ? . .
H(21) C(26) 3.141 ? . .
H(21) C(30) 3.285 ? . .
H(21) C(31) 3.515 ? . .
H(21) C(73) 3.258 ? . 2_546
H(21) H(10) 2.631 ? . 2_646
H(21) H(11) 2.959 ? . 2_646
H(21) H(22) 2.320 ? . .
H(21) H(31B) 2.956 ? . .
H(21) H(32A) 3.216 ? . .
H(22) C(10) 3.226 ? . 2_646
H(22) C(11) 3.137 ? . 2_646
H(22) C(20) 3.284 ? . .
H(22) C(21) 2.033 ? . .
H(22) C(22) 0.950 ? . .
H(22) C(23) 2.033 ? . .
H(22) C(24) 3.272 ? . .
H(22) C(43) 3.423 ? . 4_555
H(22) C(72) 3.258 ? . 4_555
H(22) H(10) 3.315 ? . 2_646
H(22) H(11) 3.169 ? . 2_646
H(22) H(17) 3.200 ? . .
H(22) H(21) 2.320 ? . .
H(22) H(23) 2.331 ? . .
H(22) H(43) 2.736 ? . 4_555
H(22) H(44) 3.531 ? . 4_555
H(22) H(53A) 3.454 ? . 2_646
H(23) C(19) 3.279 ? . .
H(23) C(21) 3.247 ? . .
H(23) C(22) 2.029 ? . .
H(23) C(23) 0.950 ? . .
H(23) C(24) 2.043 ? . .
H(23) C(33) 2.649 ? . .
H(23) C(34) 3.133 ? . .
H(23) C(38) 3.574 ? . .
H(23) C(39) 3.192 ? . .
H(23) C(43) 3.522 ? . 4_555
H(23) C(47) 3.522 ? . 4_555
H(23) C(51) 3.336 ? . 4_555
H(23) C(52) 3.099 ? . 4_555
H(23) C(54) 3.217 ? . 4_555
H(23) H(22) 2.331 ? . .
H(23) H(43) 2.818 ? . 4_555
H(23) H(39A) 2.637 ? . .
H(23) H(39B) 3.384 ? . .
H(23) H(40B) 3.483 ? . .
H(23) H(53A) 3.051 ? . 2_646
H(23) H(53C) 3.427 ? . 2_646
H(23) H(54A) 2.572 ? . 4_555
H(27) C(5) 3.494 ? . 3_656
H(27) C(25) 3.274 ? . .
H(27) C(26) 2.039 ? . .
H(27) C(27) 0.950 ? . .
H(27) C(28) 2.016 ? . .
H(27) C(29) 3.233 ? . .
H(27) C(31) 2.643 ? . .
H(27) C(37) 3.290 ? . 4_454
H(27) H(5) 2.682 ? . 3_656
H(27) H(28) 2.316 ? . .
H(27) H(37) 2.736 ? . 4_454
H(27) H(51) 3.254 ? . .
H(27) H(31A) 2.303 ? . .
H(27) H(31B) 3.293 ? . .
H(27) H(31C) 3.318 ? . .
H(27) H(40A) 2.939 ? . 4_454
H(27) H(54C) 2.898 ? . .
H(28) C(26) 3.275 ? . .
H(28) C(27) 2.025 ? . .
H(28) C(28) 0.950 ? . .
H(28) C(29) 2.031 ? . .
H(28) C(30) 3.279 ? . .
H(28) C(45) 3.457 ? . 2_546
H(28) C(55) 3.391 ? . 2_546
H(28) C(60) 3.352 ? . 2_546
H(28) C(67) 3.476 ? . 2_546
H(28) H(27) 2.316 ? . .
H(28) H(29) 2.324 ? . .
H(28) H(45) 2.647 ? . 2_546
H(28) H(40A) 3.495 ? . 4_454
H(28) H(54B) 3.493 ? . .
H(28) H(54C) 2.881 ? . .
H(29) C(25) 3.268 ? . .
H(29) C(27) 3.233 ? . .
H(29) C(28) 2.023 ? . .
H(29) C(29) 0.950 ? . .
H(29) C(30) 2.043 ? . .
H(29) C(32) 2.646 ? . .
H(29) H(28) 2.324 ? . .
H(29) H(45) 2.812 ? . 2_546
H(29) H(32A) 3.307 ? . .
H(29) H(32B) 2.304 ? . .
H(29) H(32C) 3.310 ? . .
H(29) H(54B) 3.396 ? . .
H(35) C(1) 3.533 ? . 4_555
H(35) C(2) 3.321 ? . 4_555
H(35) C(3) 2.984 ? . 4_555
H(35) C(4) 2.826 ? . 4_555
H(35) C(5) 3.009 ? . 4_555
H(35) C(6) 3.364 ? . 4_555
H(35) C(11) 3.449 ? . .
H(35) C(33) 3.269 ? . .
H(35) C(34) 2.041 ? . .
H(35) C(35) 0.950 ? . .
H(35) C(36) 2.022 ? . .
H(35) C(37) 3.240 ? . .
H(35) C(39) 2.629 ? . .
H(35) C(50) 3.574 ? . 4_555
H(35) H(3) 3.408 ? . 4_555
H(35) H(4) 3.177 ? . 4_555
H(35) H(5) 3.438 ? . 4_555
H(35) H(11) 2.957 ? . .
H(35) H(36) 2.324 ? . .
H(35) H(50) 2.814 ? . 4_555
H(35) H(39A) 3.564 ? . .
H(35) H(39B) 2.606 ? . .
H(35) H(39C) 2.717 ? . .
H(36) C(5) 3.514 ? . 4_555
H(36) C(6) 3.525 ? . 4_555
H(36) C(31) 3.550 ? . 2_656
H(36) C(34) 3.277 ? . .
H(36) C(35) 2.030 ? . .
H(36) C(36) 0.950 ? . .
H(36) C(37) 2.032 ? . .
H(36) C(38) 3.273 ? . .
H(36) H(5) 3.514 ? . 4_555
H(36) H(6) 3.467 ? . 2_656
H(36) H(6) 3.533 ? . 4_555
H(36) H(35) 2.324 ? . .
H(36) H(37) 2.325 ? . .
H(36) H(51) 3.441 ? . 4_555
H(36) H(31A) 3.262 ? . 2_656
H(36) H(31A) 3.075 ? . 4_555
H(36) H(31B) 3.028 ? . 2_656
H(37) C(14) 3.592 ? . 2_656
H(37) C(15) 3.275 ? . 2_656
H(37) C(16) 3.288 ? . 2_656
H(37) C(33) 3.273 ? . .
H(37) C(35) 3.239 ? . .
H(37) C(36) 2.024 ? . .
H(37) C(37) 0.950 ? . .
H(37) C(38) 2.037 ? . .
H(37) C(40) 2.632 ? . .
H(37) H(6) 2.796 ? . 2_656
H(37) H(15) 3.564 ? . 2_656
H(37) H(16) 3.567 ? . 2_656
H(37) H(27) 2.736 ? . 4_555
H(37) H(36) 2.325 ? . .
H(37) H(51) 3.330 ? . 4_555
H(37) H(31A) 3.001 ? . 4_555
H(37) H(40A) 2.344 ? . .
H(37) H(40B) 3.452 ? . .
H(37) H(40C) 3.088 ? . .
H(43) C(22) 3.384 ? . 4_454
H(43) C(23) 3.429 ? . 4_454
H(43) C(41) 3.288 ? . .
H(43) C(42) 2.040 ? . .
H(43) C(43) 0.950 ? . .
H(43) C(44) 2.040 ? . .
H(43) C(45) 3.266 ? . .
H(43) C(47) 2.678 ? . .
H(43) C(48) 3.375 ? . .
H(43) C(49) 3.560 ? . 3_666
H(43) C(52) 3.393 ? . .
H(43) C(53) 3.586 ? . 3_666
H(43) H(2) 3.522 ? . 3_666
H(43) H(22) 2.736 ? . 4_454
H(43) H(23) 2.818 ? . 4_454
H(43) H(44) 2.346 ? . .
H(43) H(49) 2.768 ? . 3_666
H(43) H(53A) 3.010 ? . 3_666
H(43) H(53C) 3.269 ? . .
H(43) H(53C) 3.414 ? . 3_666
H(43) H(54A) 3.173 ? . .
H(44) C(2) 3.208 ? . 3_666
H(44) C(8) 3.105 ? . 3_666
H(44) C(9) 3.260 ? . 3_666
H(44) C(42) 3.266 ? . .
H(44) C(43) 2.042 ? . .
H(44) C(44) 0.950 ? . .
H(44) C(45) 2.045 ? . .
H(44) C(46) 3.288 ? . .
H(44) C(72) 3.345 ? . .
H(44) H(2) 2.443 ? . 3_666
H(44) H(3) 3.433 ? . 3_666
H(44) H(8) 3.143 ? . 3_666
H(44) H(9) 3.389 ? . 3_666
H(44) H(22) 3.531 ? . 4_454
H(44) H(43) 2.346 ? . .
H(44) H(45) 2.334 ? . .
H(44) H(49) 3.583 ? . 3_666
H(45) C(3) 3.519 ? . 3_666
H(45) C(28) 3.153 ? . 2_556
H(45) C(29) 3.233 ? . 2_556
H(45) C(41) 3.266 ? . .
H(45) C(43) 3.259 ? . .
H(45) C(44) 2.033 ? . .
H(45) C(45) 0.950 ? . .
H(45) C(46) 2.030 ? . .
H(45) C(55) 2.662 ? . .
H(45) C(56) 3.324 ? . .
H(45) C(60) 3.462 ? . .
H(45) C(61) 3.558 ? . .
H(45) C(63) 3.244 ? . .
H(45) C(67) 3.526 ? . .
H(45) C(68) 3.392 ? . .
H(45) H(2) 3.566 ? . 3_666
H(45) H(3) 2.796 ? . 3_666
H(45) H(28) 2.647 ? . 2_556
H(45) H(29) 2.812 ? . 2_556
H(45) H(44) 2.334 ? . .
H(50) Ni(1) 2.408 ? . .
H(50) P(1) 2.910 ? . .
H(50) C(1) 2.630 ? . .
H(50) C(2) 2.616 ? . .
H(50) C(3) 3.452 ? . .
H(50) C(6) 3.438 ? . .
H(50) C(34) 3.306 ? . 4_454
H(50) C(35) 2.918 ? . 4_454
H(50) C(36) 3.480 ? . 4_454
H(50) C(48) 3.317 ? . .
H(50) C(49) 2.077 ? . .
H(50) C(50) 0.950 ? . .
H(50) C(51) 2.060 ? . .
H(50) C(52) 3.305 ? . .
H(50) H(2) 2.615 ? . .
H(50) H(35) 2.814 ? . 4_454
H(50) H(49) 2.377 ? . .
H(50) H(51) 2.356 ? . .
H(50) H(31C) 3.537 ? . .
H(50) H(39B) 2.964 ? . 4_454
H(49) Ni(1) 2.576 ? . .
H(49) P(1) 3.299 ? . .
H(49) C(2) 3.329 ? . .
H(49) C(7) 3.403 ? . .
H(49) C(43) 3.275 ? . 3_666
H(49) C(47) 3.313 ? . .
H(49) C(48) 2.043 ? . .
H(49) C(49) 0.950 ? . .
H(49) C(50) 2.060 ? . .
H(49) C(51) 3.276 ? . .
H(49) C(53) 2.664 ? . .
H(49) H(2) 2.614 ? . .
H(49) H(12) 3.518 ? . .
H(49) H(43) 2.768 ? . 3_666
H(49) H(44) 3.583 ? . 3_666
H(49) H(50) 2.377 ? . .
H(49) H(53A) 2.419 ? . .
H(49) H(53B) 3.513 ? . .
H(49) H(53C) 3.059 ? . .
H(49) H(53C) 2.944 ? . 3_666
H(51) Ni(1) 2.977 ? . .
H(51) Ni(2) 3.432 ? . .
H(51) C(26) 3.260 ? . .
H(51) C(27) 3.325 ? . .
H(51) C(31) 3.169 ? . .
H(51) C(33) 3.269 ? . 4_454
H(51) C(34) 3.286 ? . 4_454
H(51) C(35) 3.142 ? . 4_454
H(51) C(36) 2.968 ? . 4_454
H(51) C(37) 2.906 ? . 4_454
H(51) C(38) 3.070 ? . 4_454
H(51) C(47) 3.299 ? . .
H(51) C(49) 3.272 ? . .
H(51) C(50) 2.039 ? . .
H(51) C(51) 0.950 ? . .
H(51) C(52) 2.036 ? . .
H(51) C(54) 2.667 ? . .
H(51) H(27) 3.254 ? . .
H(51) H(36) 3.441 ? . 4_454
H(51) H(37) 3.330 ? . 4_454
H(51) H(50) 2.356 ? . .
H(51) H(31A) 3.025 ? . .
H(51) H(31C) 2.804 ? . .
H(51) H(54A) 3.190 ? . .
H(51) H(54B) 3.442 ? . .
H(51) H(54C) 2.366 ? . .
H(31A) C(5) 3.281 ? . 3_656
H(31A) C(25) 3.331 ? . .
H(31A) C(26) 2.044 ? . .
H(31A) C(27) 2.529 ? . .
H(31A) C(31) 0.980 ? . .
H(31A) C(36) 3.382 ? . 4_454
H(31A) C(37) 3.356 ? . 4_454
H(31A) H(5) 2.520 ? . 3_656
H(31A) H(6) 3.253 ? . 3_656
H(31A) H(18) 3.517 ? . .
H(31A) H(27) 2.303 ? . .
H(31A) H(36) 3.262 ? . 2_646
H(31A) H(36) 3.075 ? . 4_454
H(31A) H(37) 3.001 ? . 4_454
H(31A) H(51) 3.025 ? . .
H(31A) H(31B) 1.600 ? . .
H(31A) H(31C) 1.600 ? . .
H(31B) C(5) 3.531 ? . 3_656
H(31B) C(17) 3.507 ? . .
H(31B) C(18) 3.042 ? . .
H(31B) C(20) 2.877 ? . .
H(31B) C(21) 3.056 ? . .
H(31B) C(25) 2.799 ? . .
H(31B) C(26) 2.044 ? . .
H(31B) C(27) 3.122 ? . .
H(31B) C(31) 0.980 ? . .
H(31B) H(5) 2.783 ? . 3_656
H(31B) H(11) 3.353 ? . 2_646
H(31B) H(17) 3.324 ? . .
H(31B) H(18) 2.444 ? . .
H(31B) H(21) 2.956 ? . .
H(31B) H(27) 3.293 ? . .
H(31B) H(36) 3.028 ? . 2_646
H(31B) H(31A) 1.600 ? . .
H(31B) H(31C) 1.600 ? . .
H(31C) Ni(1) 2.691 ? . .
H(31C) S(1) 3.581 ? . .
H(31C) P(1) 3.334 ? . .
H(31C) C(13) 3.463 ? . .
H(31C) C(18) 2.935 ? . .
H(31C) C(19) 3.449 ? . .
H(31C) C(20) 2.999 ? . .
H(31C) C(25) 2.779 ? . .
H(31C) C(26) 2.044 ? . .
H(31C) C(27) 3.130 ? . .
H(31C) C(31) 0.980 ? . .
H(31C) C(50) 3.553 ? . .
H(31C) C(51) 3.221 ? . .
H(31C) H(18) 2.245 ? . .
H(31C) H(27) 3.318 ? . .
H(31C) H(50) 3.537 ? . .
H(31C) H(51) 2.804 ? . .
H(31C) H(31A) 1.600 ? . .
H(31C) H(31B) 1.600 ? . .
H(32A) C(19) 3.376 ? . .
H(32A) C(20) 2.770 ? . .
H(32A) C(21) 3.030 ? . .
H(32A) C(25) 2.777 ? . .
H(32A) C(29) 3.123 ? . .
H(32A) C(30) 2.047 ? . .
H(32A) C(32) 0.980 ? . .
H(32A) C(71) 2.955 ? . 4_555
H(32A) C(75) 2.974 ? . 4_555
H(32A) H(9) 3.161 ? . 4_455
H(32A) H(21) 3.216 ? . .
H(32A) H(29) 3.307 ? . .
H(32A) H(32B) 1.600 ? . .
H(32A) H(32C) 1.600 ? . .
H(32A) H(40B) 3.090 ? . .
H(32A) H(40C) 3.546 ? . .
H(32B) C(25) 3.321 ? . .
H(32B) C(29) 2.530 ? . .
H(32B) C(30) 2.047 ? . .
H(32B) C(32) 0.980 ? . .
H(32B) H(9) 2.837 ? . 4_455
H(32B) H(29) 2.304 ? . .
H(32B) H(32A) 1.600 ? . .
H(32B) H(32C) 1.600 ? . .
H(32C) Ni(2) 3.491 ? . .
H(32C) S(1) 3.450 ? . .
H(32C) S(2) 2.923 ? . .
H(32C) C(19) 3.018 ? . .
H(32C) C(20) 2.913 ? . .
H(32C) C(25) 2.785 ? . .
H(32C) C(29) 3.134 ? . .
H(32C) C(30) 2.047 ? . .
H(32C) C(32) 0.980 ? . .
H(32C) C(40) 3.096 ? . .
H(32C) H(29) 3.310 ? . .
H(32C) H(32A) 1.600 ? . .
H(32C) H(32B) 1.600 ? . .
H(32C) H(40B) 2.826 ? . .
H(32C) H(40C) 2.502 ? . .
H(39A) C(13) 3.286 ? . .
H(39A) C(16) 3.434 ? . .
H(39A) C(17) 2.928 ? . .
H(39A) C(18) 2.825 ? . .
H(39A) C(19) 3.429 ? . .
H(39A) C(23) 2.671 ? . .
H(39A) C(24) 2.534 ? . .
H(39A) C(33) 2.605 ? . .
H(39A) C(34) 2.054 ? . .
H(39A) C(35) 3.298 ? . .
H(39A) C(39) 0.980 ? . .
H(39A) C(53) 3.379 ? . 2_646
H(39A) H(17) 3.208 ? . .
H(39A) H(18) 3.033 ? . .
H(39A) H(23) 2.637 ? . .
H(39A) H(35) 3.564 ? . .
H(39A) H(39B) 1.600 ? . .
H(39A) H(39C) 1.600 ? . .
H(39A) H(53A) 3.140 ? . 2_646
H(39A) H(53B) 3.065 ? . 2_646
H(39A) H(53C) 3.374 ? . 2_646
H(39B) C(33) 3.195 ? . .
H(39B) C(34) 2.054 ? . .
H(39B) C(35) 2.697 ? . .
H(39B) C(39) 0.980 ? . .
H(39B) C(50) 3.270 ? . 4_555
H(39B) C(53) 3.235 ? . 2_646
H(39B) C(61) 3.480 ? . 2_646
H(39B) H(3) 3.509 ? . 4_555
H(39B) H(23) 3.384 ? . .
H(39B) H(35) 2.606 ? . .
H(39B) H(50) 2.964 ? . 4_555
H(39B) H(39A) 1.600 ? . .
H(39B) H(39C) 1.600 ? . .
H(39B) H(53A) 3.441 ? . 2_646
H(39B) H(53B) 2.859 ? . 2_646
H(39B) H(53C) 2.904 ? . 2_646
H(39C) C(7) 3.315 ? . .
H(39C) C(11) 3.319 ? . .
H(39C) C(12) 2.882 ? . .
H(39C) C(13) 3.194 ? . .
H(39C) C(14) 3.405 ? . .
H(39C) C(18) 3.415 ? . .
H(39C) C(33) 3.142 ? . .
H(39C) C(34) 2.054 ? . .
H(39C) C(35) 2.773 ? . .
H(39C) C(39) 0.980 ? . .
H(39C) C(61) 3.166 ? . 2_646
H(39C) H(11) 3.560 ? . .
H(39C) H(12) 2.859 ? . .
H(39C) H(35) 2.717 ? . .
H(39C) H(39A) 1.600 ? . .
H(39C) H(39B) 1.600 ? . .
H(40A) C(33) 3.310 ? . .
H(40A) C(37) 2.551 ? . .
H(40A) C(38) 2.047 ? . .
H(40A) C(40) 0.980 ? . .
H(40A) C(58) 2.956 ? . 3_667
H(40A) C(59) 3.007 ? . 3_667
H(40A) C(64) 3.507 ? . 3_667
H(40A) C(65) 2.852 ? . 3_667
H(40A) C(66) 3.216 ? . 3_667
H(40A) H(15) 3.354 ? . 2_656
H(40A) H(27) 2.939 ? . 4_555
H(40A) H(28) 3.495 ? . 4_555
H(40A) H(37) 2.344 ? . .
H(40A) H(40B) 1.600 ? . .
H(40A) H(40C) 1.600 ? . .
H(40A) H(54C) 3.177 ? . 4_555
H(40B) C(19) 3.000 ? . .
H(40B) C(23) 3.144 ? . .
H(40B) C(24) 2.602 ? . .
H(40B) C(32) 3.409 ? . .
H(40B) C(33) 2.679 ? . .
H(40B) C(37) 3.221 ? . .
H(40B) C(38) 2.047 ? . .
H(40B) C(40) 0.980 ? . .
H(40B) C(54) 3.447 ? . 4_555
H(40B) H(23) 3.483 ? . .
H(40B) H(37) 3.452 ? . .
H(40B) H(32A) 3.090 ? . .
H(40B) H(32C) 2.826 ? . .
H(40B) H(40A) 1.600 ? . .
H(40B) H(40C) 1.600 ? . .
H(40B) H(54A) 3.023 ? . 4_555
H(40B) H(54C) 2.965 ? . 4_555
H(40C) S(1) 2.997 ? . .
H(40C) S(2) 3.311 ? . .
H(40C) C(15) 3.370 ? . 2_656
H(40C) C(16) 3.387 ? . 2_656
H(40C) C(19) 3.039 ? . .
H(40C) C(24) 3.129 ? . .
H(40C) C(32) 3.404 ? . .
H(40C) C(33) 2.930 ? . .
H(40C) C(37) 2.987 ? . .
H(40C) C(38) 2.047 ? . .
H(40C) C(40) 0.980 ? . .
H(40C) C(58) 3.277 ? . 3_667
H(40C) C(65) 3.275 ? . 3_667
H(40C) H(15) 2.932 ? . 2_656
H(40C) H(16) 2.951 ? . 2_656
H(40C) H(37) 3.088 ? . .
H(40C) H(32A) 3.546 ? . .
H(40C) H(32C) 2.502 ? . .
H(40C) H(40A) 1.600 ? . .
H(40C) H(40B) 1.600 ? . .
H(53A) C(16) 3.349 ? . 2_656
H(53A) C(17) 3.315 ? . 2_656
H(53A) C(23) 3.522 ? . 2_656
H(53A) C(47) 3.330 ? . .
H(53A) C(48) 2.053 ? . .
H(53A) C(49) 2.606 ? . .
H(53A) C(53) 0.980 ? . .
H(53A) H(16) 3.050 ? . 2_656
H(53A) H(17) 2.991 ? . 2_656
H(53A) H(22) 3.454 ? . 2_656
H(53A) H(23) 3.051 ? . 2_656
H(53A) H(43) 3.010 ? . 3_666
H(53A) H(49) 2.419 ? . .
H(53A) H(39A) 3.140 ? . 2_656
H(53A) H(39B) 3.441 ? . 2_656
H(53A) H(53B) 1.600 ? . .
H(53A) H(53C) 1.600 ? . .
H(53B) Ni(2) 3.171 ? . .
H(53B) S(2) 3.327 ? . .
H(53B) C(15) 3.581 ? . 2_656
H(53B) C(16) 2.965 ? . 2_656
H(53B) C(17) 3.470 ? . 2_656
H(53B) C(39) 3.382 ? . 2_656
H(53B) C(41) 2.987 ? . .
H(53B) C(42) 2.713 ? . .
H(53B) C(43) 3.478 ? . .
H(53B) C(47) 2.674 ? . .
H(53B) C(48) 2.053 ? . .
H(53B) C(49) 3.268 ? . .
H(53B) C(53) 0.980 ? . .
H(53B) H(16) 2.696 ? . 2_656
H(53B) H(17) 3.574 ? . 2_656
H(53B) H(49) 3.513 ? . .
H(53B) H(39A) 3.065 ? . 2_656
H(53B) H(39B) 2.859 ? . 2_656
H(53B) H(53A) 1.600 ? . .
H(53B) H(53C) 1.600 ? . .
H(53C) C(39) 3.582 ? . 2_656
H(53C) C(42) 3.097 ? . .
H(53C) C(43) 3.322 ? . .
H(53C) C(47) 2.921 ? . .
H(53C) C(48) 2.053 ? . .
H(53C) C(48) 3.035 ? . 3_666
H(53C) C(49) 2.962 ? . .
H(53C) C(49) 2.866 ? . 3_666
H(53C) C(50) 3.446 ? . 3_666
H(53C) C(53) 0.980 ? . .
H(53C) C(53) 3.353 ? . 3_666
H(53C) H(23) 3.427 ? . 2_656
H(53C) H(43) 3.269 ? . .
H(53C) H(43) 3.414 ? . 3_666
H(53C) H(49) 3.059 ? . .
H(53C) H(49) 2.944 ? . 3_666
H(53C) H(39A) 3.374 ? . 2_656
H(53C) H(39B) 2.904 ? . 2_656
H(53C) H(53A) 1.600 ? . .
H(53C) H(53B) 1.600 ? . .
H(53C) H(53C) 2.841 ? . 3_666
H(54A) C(22) 3.559 ? . 4_454
H(54A) C(23) 2.981 ? . 4_454
H(54A) C(42) 2.968 ? . .
H(54A) C(43) 3.175 ? . .
H(54A) C(47) 2.845 ? . .
H(54A) C(51) 3.018 ? . .
H(54A) C(52) 2.046 ? . .
H(54A) C(54) 0.980 ? . .
H(54A) C(70) 3.593 ? . .
H(54A) C(71) 3.217 ? . .
H(54A) C(72) 3.572 ? . .
H(54A) C(76) 3.278 ? . .
H(54A) H(23) 2.572 ? . 4_454
H(54A) H(43) 3.173 ? . .
H(54A) H(51) 3.190 ? . .
H(54A) H(40B) 3.023 ? . 4_454
H(54A) H(54B) 1.600 ? . .
H(54A) H(54C) 1.600 ? . .
H(54B) Ni(2) 3.061 ? . .
H(54B) S(2) 3.172 ? . .
H(54B) C(28) 3.268 ? . .
H(54B) C(29) 3.226 ? . .
H(54B) C(41) 2.947 ? . .
H(54B) C(42) 2.747 ? . .
H(54B) C(43) 3.519 ? . .
H(54B) C(47) 2.700 ? . .
H(54B) C(51) 3.231 ? . .
H(54B) C(52) 2.045 ? . .
H(54B) C(54) 0.980 ? . .
H(54B) C(76) 3.297 ? . .
H(54B) H(28) 3.493 ? . .
H(54B) H(29) 3.396 ? . .
H(54B) H(51) 3.442 ? . .
H(54B) H(54A) 1.600 ? . .
H(54B) H(54C) 1.600 ? . .
H(54C) C(26) 3.408 ? . .
H(54C) C(27) 2.746 ? . .
H(54C) C(28) 2.721 ? . .
H(54C) C(29) 3.329 ? . .
H(54C) C(38) 3.445 ? . 4_454
H(54C) C(40) 3.342 ? . 4_454
H(54C) C(47) 3.328 ? . .
H(54C) C(51) 2.575 ? . .
H(54C) C(52) 2.046 ? . .
H(54C) C(54) 0.980 ? . .
H(54C) H(27) 2.898 ? . .
H(54C) H(28) 2.881 ? . .
H(54C) H(51) 2.366 ? . .
H(54C) H(40A) 3.177 ? . 4_454
H(54C) H(40B) 2.965 ? . 4_454
H(54C) H(54A) 1.600 ? . .
H(54C) H(54B) 1.600 ? . .

loop_
_geom_torsion_atom_site_label_1
_geom_torsion_atom_site_label_2
_geom_torsion_atom_site_label_3
_geom_torsion_atom_site_label_4
_geom_torsion
_geom_torsion_publ_flag
_geom_torsion_site_symmetry_1
_geom_torsion_site_symmetry_2
_geom_torsion_site_symmetry_3
_geom_torsion_site_symmetry_4
Ni(2) Ni(1) S(1) C(19) 118.49(9) ? . . . .
S(1) Ni(1) Ni(2) S(2) 25.28(8) ? . . . .
S(1) Ni(1) Ni(2) C(47) 160.46(6) ? . . . .
S(1) Ni(1) Ni(2) C(52) -162.73(6) ? . . . .
Ni(2) Ni(1) P(1) C(1) -157.84(11) ? . . . .
Ni(2) Ni(1) P(1) C(7) -40.77(13) ? . . . .
Ni(2) Ni(1) P(1) C(13) 78.03(12) ? . . . .
P(1) Ni(1) Ni(2) S(1) -31.90(9) ? . . . .
P(1) Ni(1) Ni(2) S(2) -6.62(15) ? . . . .
P(1) Ni(1) Ni(2) C(47) 128.56(11) ? . . . .
P(1) Ni(1) Ni(2) C(52) 165.38(11) ? . . . .
Ni(2) Ni(1) C(49) C(48) 12.30(13) ? . . . .
Ni(2) Ni(1) C(49) C(50) -105.99(15) ? . . . .
C(49) Ni(1) Ni(2) S(1) -139.23(6) ? . . . .
C(49) Ni(1) Ni(2) S(2) -113.95(10) ? . . . .
C(49) Ni(1) Ni(2) C(47) 21.23(8) ? . . . .
C(49) Ni(1) Ni(2) C(52) 58.05(8) ? . . . .
Ni(2) Ni(1) C(50) C(49) 70.20(14) ? . . . .
Ni(2) Ni(1) C(50) C(51) -47.95(14) ? . . . .
C(50) Ni(1) Ni(2) S(1) -176.13(7) ? . . . .
C(50) Ni(1) Ni(2) S(2) -150.84(10) ? . . . .
C(50) Ni(1) Ni(2) C(47) -15.67(9) ? . . . .
C(50) Ni(1) Ni(2) C(52) 21.15(9) ? . . . .
S(1) Ni(1) P(1) C(1) 173.92(9) ? . . . .
S(1) Ni(1) P(1) C(7) -69.00(8) ? . . . .
S(1) Ni(1) P(1) C(13) 49.80(8) ? . . . .
P(1) Ni(1) S(1) Ni(2) 172.61(2) ? . . . .
P(1) Ni(1) S(1) C(19) -68.90(9) ? . . . .
S(1) Ni(1) C(49) C(48) -25.44(17) ? . . . .
S(1) Ni(1) C(49) C(50) -143.73(13) ? . . . .
C(49) Ni(1) S(1) Ni(2) 47.09(7) ? . . . .
C(49) Ni(1) S(1) C(19) 165.58(11) ? . . . .
S(1) Ni(1) C(50) C(49) 64.7(2) ? . . . .
S(1) Ni(1) C(50) C(51) -53.5(2) ? . . . .
C(50) Ni(1) S(1) Ni(2) 6.79(13) ? . . . .
C(50) Ni(1) S(1) C(19) 125.28(15) ? . . . .
P(1) Ni(1) C(49) C(48) -154.99(13) ? . . . .
P(1) Ni(1) C(49) C(50) 86.72(15) ? . . . .
C(49) Ni(1) P(1) C(1) -53.51(11) ? . . . .
C(49) Ni(1) P(1) C(7) 63.56(9) ? . . . .
C(49) Ni(1) P(1) C(13) -177.64(9) ? . . . .
P(1) Ni(1) C(50) C(49) -102.22(14) ? . . . .
P(1) Ni(1) C(50) C(51) 139.62(14) ? . . . .
C(50) Ni(1) P(1) C(1) -14.24(11) ? . . . .
C(50) Ni(1) P(1) C(7) 102.83(10) ? . . . .
C(50) Ni(1) P(1) C(13) -138.37(10) ? . . . .
C(49) Ni(1) C(50) C(51) -118.2(2) ? . . . .
C(50) Ni(1) C(49) C(48) 118.3(2) ? . . . .
Ni(1) Ni(2) S(1) C(19) -109.88(9) ? . . . .
Ni(1) Ni(2) S(2) C(41) 135.75(10) ? . . . .
Ni(1) Ni(2) C(47) C(42) -169.74(14) ? . . . .
Ni(1) Ni(2) C(47) C(48) -48.83(12) ? . . . .
Ni(1) Ni(2) C(47) C(52) 71.75(14) ? . . . .
Ni(1) Ni(2) C(52) C(47) -110.65(14) ? . . . .
Ni(1) Ni(2) C(52) C(51) 8.68(15) ? . . . .
Ni(1) Ni(2) C(52) C(54) 138.30(17) ? . . . .
S(1) Ni(2) S(2) C(41) 158.02(8) ? . . . .
S(2) Ni(2) S(1) Ni(1) -173.41(2) ? . . . .
S(2) Ni(2) S(1) C(19) 76.71(9) ? . . . .
S(1) Ni(2) C(47) C(42) -135.14(14) ? . . . .
S(1) Ni(2) C(47) C(48) -14.2(2) ? . . . .
S(1) Ni(2) C(47) C(52) 106.34(16) ? . . . .
C(47) Ni(2) S(1) Ni(1) -42.12(12) ? . . . .
C(47) Ni(2) S(1) C(19) -151.99(14) ? . . . .
S(1) Ni(2) C(52) C(47) -133.17(13) ? . . . .
S(1) Ni(2) C(52) C(51) -13.8(2) ? . . . .
S(1) Ni(2) C(52) C(54) 115.78(17) ? . . . .
C(52) Ni(2) S(1) Ni(1) 27.33(10) ? . . . .
C(52) Ni(2) S(1) C(19) -82.54(14) ? . . . .
S(2) Ni(2) C(47) C(42) 0.03(11) ? . . . .
S(2) Ni(2) C(47) C(48) 120.94(11) ? . . . .
S(2) Ni(2) C(47) C(52) -118.49(14) ? . . . .
C(47) Ni(2) S(2) C(41) -0.34(10) ? . . . .
S(2) Ni(2) C(52) C(47) 67.24(15) ? . . . .
S(2) Ni(2) C(52) C(51) -173.44(14) ? . . . .
S(2) Ni(2) C(52) C(54) -43.81(18) ? . . . .
C(52) Ni(2) S(2) C(41) -35.86(10) ? . . . .
C(47) Ni(2) C(52) C(51) 119.3(2) ? . . . .
C(47) Ni(2) C(52) C(54) -111.1(2) ? . . . .
C(52) Ni(2) C(47) C(42) 118.5(2) ? . . . .
C(52) Ni(2) C(47) C(48) -120.6(2) ? . . . .
Ni(1) S(1) C(19) C(20) -54.8(2) ? . . . .
Ni(1) S(1) C(19) C(24) 122.13(16) ? . . . .
Ni(2) S(1) C(19) C(20) 27.3(2) ? . . . .
Ni(2) S(1) C(19) C(24) -155.79(14) ? . . . .
Ni(2) S(2) C(41) C(42) 0.68(19) ? . . . .
Ni(2) S(2) C(41) C(46) -179.35(18) ? . . . .
Ni(1) P(1) C(1) C(2) 71.5(2) ? . . . .
Ni(1) P(1) C(1) C(6) -105.0(2) ? . . . .
Ni(1) P(1) C(7) C(8) -148.16(18) ? . . . .
Ni(1) P(1) C(7) C(12) 36.02(19) ? . . . .
Ni(1) P(1) C(13) C(14) -174.22(15) ? . . . .
Ni(1) P(1) C(13) C(18) 5.9(2) ? . . . .
C(1) P(1) C(7) C(8) -23.3(2) ? . . . .
C(1) P(1) C(7) C(12) 160.91(18) ? . . . .
C(7) P(1) C(1) C(2) -49.5(2) ? . . . .
C(7) P(1) C(1) C(6) 133.9(2) ? . . . .
C(1) P(1) C(13) C(14) 55.1(2) ? . . . .
C(1) P(1) C(13) C(18) -124.72(18) ? . . . .
C(13) P(1) C(1) C(2) -155.1(2) ? . . . .
C(13) P(1) C(1) C(6) 28.3(2) ? . . . .
C(7) P(1) C(13) C(14) -51.3(2) ? . . . .
C(7) P(1) C(13) C(18) 128.84(18) ? . . . .
C(13) P(1) C(7) C(8) 82.2(2) ? . . . .
C(13) P(1) C(7) C(12) -93.63(19) ? . . . .
O(2) O(1) C(70) C(71) -41.3(7) ? . . . .
O(2) O(1) C(70) C(76) 37.7(8) ? . . . .
C(70) O(1) O(2) C(72) 25.9(6) ? . . . .
C(70) O(1) O(2) C(73) 83.4(14) ? . . . .
C(70) O(1) O(2) C(76) -26.5(6) ? . . . .
O(2) O(1) C(73) C(72) 95.1(14) ? . . . .
O(2) O(1) C(73) C(74) 129(2) ? . . . .
C(73) O(1) O(2) C(72) -57.5(12) ? . . . .
C(73) O(1) O(2) C(76) -109.9(14) ? . . . .
O(2) O(1) C(76) C(70) -145.4(8) ? . . . .
O(2) O(1) C(76) C(71) -95.5(6) ? . . . .
C(76) O(1) O(2) C(72) 52.4(6) ? . . . .
C(76) O(1) O(2) C(73) 109.9(14) ? . . . .
C(70) O(1) C(73) O(2) -107.5(13) ? . . . .
C(70) O(1) C(73) C(72) -12.4(7) ? . . . .
C(70) O(1) C(73) C(74) 21.1(16) ? . . . .
C(73) O(1) C(70) C(71) -13.1(7) ? . . . .
C(73) O(1) C(70) C(76) 66.0(8) ? . . . .
C(70) O(1) C(76) O(2) 145.4(8) ? . . . .
C(70) O(1) C(76) C(71) 49.9(6) ? . . . .
C(76) O(1) C(70) C(71) -79.0(9) ? . . . .
C(73) O(1) C(76) O(2) 25.1(5) ? . . . .
C(73) O(1) C(76) C(70) -120.3(7) ? . . . .
C(73) O(1) C(76) C(71) -70.4(6) ? . . . .
C(76) O(1) C(73) O(2) -66.8(13) ? . . . .
C(76) O(1) C(73) C(72) 28.3(7) ? . . . .
C(76) O(1) C(73) C(74) 61.8(16) ? . . . .
O(1) O(2) C(72) C(71) -3.9(7) ? . . . .
O(1) O(2) C(72) C(73) 109.2(12) ? . . . .
O(1) O(2) C(72) C(74) 90(2) ? . . . .
O(1) O(2) C(72) C(75) 43.8(8) ? . . . .
O(1) O(2) C(73) C(72) -89.2(11) ? . . . .
O(1) O(2) C(73) C(74) -72(2) ? . . . .
O(1) O(2) C(76) C(70) 33.8(9) ? . . . .
O(1) O(2) C(76) C(71) 87.2(6) ? . . . .
C(72) O(2) C(73) O(1) 89.2(11) ? . . . .
C(72) O(2) C(73) C(74) 17(2) ? . . . .
C(73) O(2) C(72) C(71) -113.1(12) ? . . . .
C(73) O(2) C(72) C(74) -19(2) ? . . . .
C(73) O(2) C(72) C(75) -65.4(12) ? . . . .
C(72) O(2) C(76) O(1) -123.0(6) ? . . . .
C(72) O(2) C(76) C(70) -89.1(10) ? . . . .
C(72) O(2) C(76) C(71) -35.8(6) ? . . . .
C(76) O(2) C(72) C(71) 41.4(6) ? . . . .
C(76) O(2) C(72) C(73) 154.6(13) ? . . . .
C(76) O(2) C(72) C(74) 135(2) ? . . . .
C(76) O(2) C(72) C(75) 89.2(8) ? . . . .
C(73) O(2) C(76) O(1) -99.2(13) ? . . . .
C(73) O(2) C(76) C(70) -65.4(17) ? . . . .
C(73) O(2) C(76) C(71) -12.1(15) ? . . . .
C(76) O(2) C(73) O(1) 62.4(9) ? . . . .
C(76) O(2) C(73) C(72) -26.8(13) ? . . . .
C(76) O(2) C(73) C(74) -10(2) ? . . . .
P(1) C(1) C(2) C(3) -179.1(2) ? . . . .
P(1) C(1) C(6) C(5) 178.4(2) ? . . . .
C(2) C(1) C(6) C(5) 1.8(4) ? . . . .
C(6) C(1) C(2) C(3) -2.4(4) ? . . . .
C(1) C(2) C(3) C(4) 1.3(5) ? . . . .
C(2) C(3) C(4) C(5) 0.4(5) ? . . . .
C(3) C(4) C(5) C(6) -1.0(5) ? . . . .
C(4) C(5) C(6) C(1) -0.1(3) ? . . . .
P(1) C(7) C(8) C(9) -175.77(19) ? . . . .
P(1) C(7) C(12) C(11) 175.27(18) ? . . . .
C(8) C(7) C(12) C(11) -0.7(3) ? . . . .
C(12) C(7) C(8) C(9) -0.0(2) ? . . . .
C(7) C(8) C(9) C(10) 0.7(3) ? . . . .
C(8) C(9) C(10) C(11) -0.6(4) ? . . . .
C(9) C(10) C(11) C(12) -0.1(3) ? . . . .
C(10) C(11) C(12) C(7) 0.8(3) ? . . . .
P(1) C(13) C(14) C(15) 179.83(18) ? . . . .
P(1) C(13) C(18) C(17) 178.82(16) ? . . . .
C(14) C(13) C(18) C(17) -1.0(3) ? . . . .
C(18) C(13) C(14) C(15) -0.3(3) ? . . . .
C(13) C(14) C(15) C(16) 1.5(3) ? . . . .
C(14) C(15) C(16) C(17) -1.3(3) ? . . . .
C(15) C(16) C(17) C(18) -0.0(3) ? . . . .
C(16) C(17) C(18) C(13) 1.2(3) ? . . . .
S(1) C(19) C(20) C(21) 169.1(2) ? . . . .
S(1) C(19) C(20) C(25) -17.8(3) ? . . . .
S(1) C(19) C(24) C(23) -169.10(19) ? . . . .
S(1) C(19) C(24) C(33) 14.4(3) ? . . . .
C(20) C(19) C(24) C(23) 8.0(3) ? . . . .
C(20) C(19) C(24) C(33) -168.5(2) ? . . . .
C(24) C(19) C(20) C(21) -7.6(3) ? . . . .
C(24) C(19) C(20) C(25) 165.5(2) ? . . . .
C(19) C(20) C(21) C(22) 1.7(4) ? . . . .
C(19) C(20) C(25) C(26) 105.5(3) ? . . . .
C(19) C(20) C(25) C(30) -84.4(3) ? . . . .
C(21) C(20) C(25) C(26) -81.3(3) ? . . . .
C(21) C(20) C(25) C(30) 88.8(2) ? . . . .
C(25) C(20) C(21) C(22) -172.1(2) ? . . . .
C(20) C(21) C(22) C(23) 3.8(4) ? . . . .
C(21) C(22) C(23) C(24) -3.4(4) ? . . . .
C(22) C(23) C(24) C(19) -2.4(3) ? . . . .
C(22) C(23) C(24) C(33) 174.2(2) ? . . . .
C(19) C(24) C(33) C(34) -111.5(2) ? . . . .
C(19) C(24) C(33) C(38) 71.2(2) ? . . . .
C(23) C(24) C(33) C(34) 72.0(3) ? . . . .
C(23) C(24) C(33) C(38) -105.2(2) ? . . . .
C(20) C(25) C(26) C(27) 167.5(2) ? . . . .
C(20) C(25) C(26) C(31) -13.4(3) ? . . . .
C(20) C(25) C(30) C(29) -168.5(2) ? . . . .
C(20) C(25) C(30) C(32) 9.8(3) ? . . . .
C(26) C(25) C(30) C(29) 1.7(3) ? . . . .
C(26) C(25) C(30) C(32) 180.0(2) ? . . . .
C(30) C(25) C(26) C(27) -2.3(3) ? . . . .
C(30) C(25) C(26) C(31) 176.7(2) ? . . . .
C(25) C(26) C(27) C(28) 0.8(4) ? . . . .
C(31) C(26) C(27) C(28) -178.3(2) ? . . . .
C(26) C(27) C(28) C(29) 1.3(4) ? . . . .
C(27) C(28) C(29) C(30) -2.0(4) ? . . . .
C(28) C(29) C(30) C(25) 0.5(4) ? . . . .
C(28) C(29) C(30) C(32) -177.8(2) ? . . . .
C(24) C(33) C(34) C(35) -179.75(19) ? . . . .
C(24) C(33) C(34) C(39) -0.7(3) ? . . . .
C(24) C(33) C(38) C(37) 179.08(19) ? . . . .
C(24) C(33) C(38) C(40) -1.1(3) ? . . . .
C(34) C(33) C(38) C(37) 1.8(3) ? . . . .
C(34) C(33) C(38) C(40) -178.4(2) ? . . . .
C(38) C(33) C(34) C(35) -2.6(3) ? . . . .
C(38) C(33) C(34) C(39) 176.5(2) ? . . . .
C(33) C(34) C(35) C(36) 1.3(3) ? . . . .
C(39) C(34) C(35) C(36) -177.8(2) ? . . . .
C(34) C(35) C(36) C(37) 0.8(3) ? . . . .
C(35) C(36) C(37) C(38) -1.6(3) ? . . . .
C(36) C(37) C(38) C(33) 0.3(3) ? . . . .
C(36) C(37) C(38) C(40) -179.6(2) ? . . . .
S(2) C(41) C(42) C(43) 177.52(18) ? . . . .
S(2) C(41) C(42) C(47) -0.8(2) ? . . . .
S(2) C(41) C(46) C(45) -177.15(19) ? . . . .
S(2) C(41) C(46) C(55) 4.0(3) ? . . . .
C(42) C(41) C(46) C(45) 2.8(3) ? . . . .
C(42) C(41) C(46) C(55) -176.0(2) ? . . . .
C(46) C(41) C(42) C(43) -2.5(3) ? . . . .
C(46) C(41) C(42) C(47) 179.3(2) ? . . . .
C(41) C(42) C(43) C(44) 0.2(3) ? . . . .
C(41) C(42) C(47) Ni(2) 0.4(2) ? . . . .
C(41) C(42) C(47) C(48) -96.3(2) ? . . . .
C(41) C(42) C(47) C(52) 91.6(2) ? . . . .
C(43) C(42) C(47) Ni(2) -177.86(18) ? . . . .
C(43) C(42) C(47) C(48) 85.4(2) ? . . . .
C(43) C(42) C(47) C(52) -86.6(2) ? . . . .
C(47) C(42) C(43) C(44) 178.5(2) ? . . . .
C(42) C(43) C(44) C(45) 1.6(3) ? . . . .
C(43) C(44) C(45) C(46) -1.2(4) ? . . . .
C(44) C(45) C(46) C(41) -1.0(3) ? . . . .
C(44) C(45) C(46) C(55) 177.8(2) ? . . . .
C(41) C(46) C(55) C(56) 95.6(3) ? . . . .
C(41) C(46) C(55) C(60) -84.0(4) ? . . . .
C(41) C(46) C(55) C(63) 100.2(6) ? . . . .
C(41) C(46) C(55) C(67) -81.1(5) ? . . . .
C(45) C(46) C(55) C(56) -83.2(4) ? . . . .
C(45) C(46) C(55) C(60) 97.2(4) ? . . . .
C(45) C(46) C(55) C(63) -78.6(6) ? . . . .
C(45) C(46) C(55) C(67) 100.1(5) ? . . . .
Ni(2) C(47) C(48) C(49) 84.27(18) ? . . . .
Ni(2) C(47) C(48) C(53) -104.72(17) ? . . . .
Ni(2) C(47) C(52) C(51) -82.61(19) ? . . . .
Ni(2) C(47) C(52) C(54) 105.80(19) ? . . . .
C(42) C(47) C(48) C(49) -162.21(19) ? . . . .
C(42) C(47) C(48) C(53) 8.8(2) ? . . . .
C(42) C(47) C(52) Ni(2) -111.1(2) ? . . . .
C(42) C(47) C(52) C(51) 166.31(19) ? . . . .
C(42) C(47) C(52) C(54) -5.3(3) ? . . . .
C(48) C(47) C(52) Ni(2) 76.63(16) ? . . . .
C(48) C(47) C(52) C(51) -6.0(2) ? . . . .
C(48) C(47) C(52) C(54) -177.57(19) ? . . . .
C(52) C(47) C(48) C(49) 10.0(2) ? . . . .
C(52) C(47) C(48) C(53) -178.97(18) ? . . . .
C(47) C(48) C(49) Ni(1) -72.42(19) ? . . . .
C(47) C(48) C(49) C(50) -4.2(3) ? . . . .
C(53) C(48) C(49) Ni(1) 116.58(18) ? . . . .
C(53) C(48) C(49) C(50) -175.20(19) ? . . . .
Ni(1) C(49) C(50) C(51) 85.62(18) ? . . . .
C(48) C(49) C(50) Ni(1) -91.34(19) ? . . . .
C(48) C(49) C(50) C(51) -5.7(3) ? . . . .
Ni(1) C(50) C(51) C(52) 86.5(2) ? . . . .
C(49) C(50) C(51) C(52) 10.0(3) ? . . . .
C(50) C(51) C(52) Ni(2) -65.8(2) ? . . . .
C(50) C(51) C(52) C(47) -4.1(3) ? . . . .
C(50) C(51) C(52) C(54) 167.4(2) ? . . . .
C(46) C(55) C(56) C(57) 179.5(4) ? . . . .
C(46) C(55) C(56) C(61) -2.9(6) ? . . . .
C(46) C(55) C(56) C(63) 163(2) ? . . . .
C(46) C(55) C(56) C(64) 179.3(4) ? . . . .
C(46) C(55) C(56) C(68) 12.4(10) ? . . . .
C(46) C(55) C(60) C(59) -179.8(4) ? . . . .
C(46) C(55) C(60) C(62) -0.5(7) ? . . . .
C(46) C(55) C(60) C(66) 173.5(11) ? . . . .
C(46) C(55) C(60) C(67) 11(2) ? . . . .
C(46) C(55) C(63) C(56) -19(2) ? . . . .
C(46) C(55) C(63) C(57) -172.5(12) ? . . . .
C(46) C(55) C(63) C(64) -177.3(7) ? . . . .
C(46) C(55) C(63) C(68) 0.1(9) ? . . . .
C(46) C(55) C(67) C(59) -178.1(4) ? . . . .
C(46) C(55) C(67) C(60) -170.6(18) ? . . . .
C(46) C(55) C(67) C(62) -9.4(15) ? . . . .
C(46) C(55) C(67) C(66) 179.5(7) ? . . . .
C(46) C(55) C(67) C(69) 6.1(12) ? . . . .
C(56) C(55) C(60) C(59) 0.6(8) ? . . . .
C(56) C(55) C(60) C(62) 179.9(3) ? . . . .
C(56) C(55) C(60) C(66) -6.2(15) ? . . . .
C(56) C(55) C(60) C(67) -168.8(18) ? . . . .
C(60) C(55) C(56) C(57) -0.8(7) ? . . . .
C(60) C(55) C(56) C(61) 176.8(5) ? . . . .
C(60) C(55) C(56) C(63) -17(2) ? . . . .
C(60) C(55) C(56) C(64) -1.0(7) ? . . . .
C(60) C(55) C(56) C(68) -167.9(9) ? . . . .
C(56) C(55) C(63) C(57) -153(3) ? . . . .
C(56) C(55) C(63) C(64) -158(2) ? . . . .
C(56) C(55) C(63) C(68) 19.1(17) ? . . . .
C(63) C(55) C(56) C(57) 16(2) ? . . . .
C(63) C(55) C(56) C(61) -166(2) ? . . . .
C(63) C(55) C(56) C(64) 16(2) ? . . . .
C(63) C(55) C(56) C(68) -151(2) ? . . . .
C(56) C(55) C(67) C(59) 6.0(9) ? . . . .
C(56) C(55) C(67) C(60) 13(2) ? . . . .
C(56) C(55) C(67) C(62) 174.7(10) ? . . . .
C(56) C(55) C(67) C(66) 3.6(12) ? . . . .
C(56) C(55) C(67) C(69) -169.8(9) ? . . . .
C(67) C(55) C(56) C(57) -4.8(10) ? . . . .
C(67) C(55) C(56) C(61) 172.8(7) ? . . . .
C(67) C(55) C(56) C(63) -21(2) ? . . . .
C(67) C(55) C(56) C(64) -4.9(9) ? . . . .
C(67) C(55) C(56) C(68) -171.8(10) ? . . . .
C(60) C(55) C(63) C(56) 165(2) ? . . . .
C(60) C(55) C(63) C(57) 11.1(17) ? . . . .
C(60) C(55) C(63) C(64) 6.3(11) ? . . . .
C(60) C(55) C(63) C(68) -176.3(7) ? . . . .
C(63) C(55) C(60) C(59) -3.3(9) ? . . . .
C(63) C(55) C(60) C(62) 176.0(6) ? . . . .
C(63) C(55) C(60) C(66) -10.1(15) ? . . . .
C(63) C(55) C(60) C(67) -172.7(19) ? . . . .
C(60) C(55) C(67) C(59) -7.5(16) ? . . . .
C(60) C(55) C(67) C(62) 161(3) ? . . . .
C(60) C(55) C(67) C(66) -9.9(15) ? . . . .
C(60) C(55) C(67) C(69) 177(2) ? . . . .
C(67) C(55) C(60) C(59) 169(2) ? . . . .
C(67) C(55) C(60) C(62) -11.3(17) ? . . . .
C(67) C(55) C(60) C(66) 163(2) ? . . . .
C(63) C(55) C(67) C(59) 0.7(9) ? . . . .
C(63) C(55) C(67) C(60) 8(2) ? . . . .
C(63) C(55) C(67) C(62) 169.4(12) ? . . . .
C(63) C(55) C(67) C(66) -1.7(12) ? . . . .
C(63) C(55) C(67) C(69) -175.1(10) ? . . . .
C(67) C(55) C(63) C(56) 162(2) ? . . . .
C(67) C(55) C(63) C(57) 9.0(18) ? . . . .
C(67) C(55) C(63) C(64) 4.1(13) ? . . . .
C(67) C(55) C(63) C(68) -178.4(7) ? . . . .
C(55) C(56) C(57) C(58) 0.8(10) ? . . . .
C(55) C(56) C(57) C(63) -11.1(15) ? . . . .
C(55) C(56) C(57) C(64) -0.6(14) ? . . . .
C(55) C(56) C(61) C(68) 118(2) ? . . . .
C(55) C(56) C(63) C(57) 165.1(19) ? . . . .
C(55) C(56) C(63) C(64) 162(2) ? . . . .
C(55) C(56) C(63) C(68) -75(5) ? . . . .
C(55) C(56) C(64) C(57) 179.4(13) ? . . . .
C(55) C(56) C(64) C(58) 3(2) ? . . . .
C(55) C(56) C(64) C(63) -12.4(18) ? . . . .
C(55) C(56) C(64) C(65) 4.8(13) ? . . . .
C(55) C(56) C(68) C(61) -71(2) ? . . . .
C(55) C(56) C(68) C(63) 55(4) ? . . . .
C(57) C(56) C(61) C(68) -65(2) ? . . . .
C(61) C(56) C(57) C(58) -176.8(7) ? . . . .
C(61) C(56) C(57) C(63) 171(2) ? . . . .
C(61) C(56) C(57) C(64) -178.2(17) ? . . . .
C(57) C(56) C(63) C(55) -165.1(19) ? . . . .
C(57) C(56) C(63) C(64) -3.5(8) ? . . . .
C(57) C(56) C(63) C(68) 120(4) ? . . . .
C(63) C(56) C(57) C(58) 11.9(18) ? . . . .
C(63) C(56) C(57) C(64) 10(2) ? . . . .
C(57) C(56) C(64) C(58) -177(3) ? . . . .
C(57) C(56) C(64) C(63) 168(2) ? . . . .
C(57) C(56) C(64) C(65) -175(2) ? . . . .
C(64) C(56) C(57) C(58) 1.4(15) ? . . . .
C(64) C(56) C(57) C(63) -10(2) ? . . . .
C(57) C(56) C(68) C(61) 122(2) ? . . . .
C(57) C(56) C(68) C(63) -112(5) ? . . . .
C(68) C(56) C(57) C(58) 169.5(8) ? . . . .
C(68) C(56) C(57) C(63) 158(2) ? . . . .
C(68) C(56) C(57) C(64) 168.1(18) ? . . . .
C(61) C(56) C(63) C(55) 39(7) ? . . . .
C(61) C(56) C(63) C(57) -156(5) ? . . . .
C(61) C(56) C(63) C(64) -160(5) ? . . . .
C(61) C(56) C(63) C(68) -36(3) ? . . . .
C(63) C(56) C(61) C(68) 88(6) ? . . . .
C(61) C(56) C(64) C(57) 2(2) ? . . . .
C(61) C(56) C(64) C(58) -174.5(17) ? . . . .
C(61) C(56) C(64) C(63) 170(2) ? . . . .
C(61) C(56) C(64) C(65) -172.4(10) ? . . . .
C(64) C(56) C(61) C(68) -66(2) ? . . . .
C(61) C(56) C(68) C(63) 126(5) ? . . . .
C(63) C(56) C(64) C(57) -168(2) ? . . . .
C(63) C(56) C(64) C(58) 15(2) ? . . . .
C(63) C(56) C(64) C(65) 17(2) ? . . . .
C(64) C(56) C(63) C(55) -162(2) ? . . . .
C(64) C(56) C(63) C(57) 3.5(8) ? . . . .
C(64) C(56) C(63) C(68) 123(4) ? . . . .
C(63) C(56) C(68) C(61) -126(5) ? . . . .
C(68) C(56) C(63) C(55) 75(5) ? . . . .
C(68) C(56) C(63) C(57) -120(4) ? . . . .
C(68) C(56) C(63) C(64) -123(4) ? . . . .
C(64) C(56) C(68) C(61) 126(2) ? . . . .
C(64) C(56) C(68) C(63) -108(5) ? . . . .
C(68) C(56) C(64) C(57) -14(2) ? . . . .
C(68) C(56) C(64) C(58) 168.8(18) ? . . . .
C(68) C(56) C(64) C(63) 154(2) ? . . . .
C(68) C(56) C(64) C(65) 170.8(12) ? . . . .
C(56) C(57) C(58) C(59) -0.5(10) ? . . . .
C(56) C(57) C(58) C(64) -6(7) ? . . . .
C(56) C(57) C(58) C(65) 10(3) ? . . . .
C(56) C(57) C(63) C(55) 159(2) ? . . . .
C(56) C(57) C(63) C(64) 170(2) ? . . . .
C(56) C(57) C(63) C(68) -15.0(13) ? . . . .
C(56) C(57) C(64) C(58) 174(6) ? . . . .
C(56) C(57) C(64) C(63) -3.1(7) ? . . . .
C(58) C(57) C(63) C(55) -11.0(18) ? . . . .
C(58) C(57) C(63) C(56) -169.5(16) ? . . . .
C(58) C(57) C(63) C(64) 0.6(11) ? . . . .
C(58) C(57) C(63) C(68) 175.5(7) ? . . . .
C(63) C(57) C(58) C(59) 3.1(11) ? . . . .
C(63) C(57) C(58) C(64) -3(5) ? . . . .
C(63) C(57) C(58) C(65) 14(3) ? . . . .
C(58) C(57) C(64) C(56) -174(6) ? . . . .
C(58) C(57) C(64) C(63) -177(5) ? . . . .
C(64) C(57) C(58) C(59) 6(7) ? . . . .
C(64) C(57) C(58) C(65) 16(7) ? . . . .
C(63) C(57) C(64) C(56) 3.1(7) ? . . . .
C(63) C(57) C(64) C(58) 177(5) ? . . . .
C(64) C(57) C(63) C(55) -12(2) ? . . . .
C(64) C(57) C(63) C(56) -170(2) ? . . . .
C(64) C(57) C(63) C(68) 174.9(17) ? . . . .
C(57) C(58) C(59) C(60) 0.1(9) ? . . . .
C(57) C(58) C(59) C(65) 165(4) ? . . . .
C(57) C(58) C(59) C(66) 132(8) ? . . . .
C(57) C(58) C(59) C(67) 3.6(14) ? . . . .
C(57) C(58) C(64) C(56) 172(9) ? . . . .
C(57) C(58) C(64) C(63) 177(6) ? . . . .
C(57) C(58) C(64) C(65) 166(6) ? . . . .
C(57) C(58) C(65) C(59) -22(5) ? . . . .
C(57) C(58) C(65) C(64) -2.8(12) ? . . . .
C(57) C(58) C(65) C(66) -16(6) ? . . . .
C(59) C(58) C(64) C(56) -3(2) ? . . . .
C(59) C(58) C(64) C(57) -174(7) ? . . . .
C(59) C(58) C(64) C(63) 2(2) ? . . . .
C(59) C(58) C(64) C(65) -9(2) ? . . . .
C(64) C(58) C(59) C(60) 0.9(14) ? . . . .
C(64) C(58) C(59) C(65) 166(4) ? . . . .
C(64) C(58) C(59) C(66) 132(8) ? . . . .
C(64) C(58) C(59) C(67) 4.3(16) ? . . . .
C(59) C(58) C(65) C(64) 19(5) ? . . . .
C(59) C(58) C(65) C(66) 5.7(15) ? . . . .
C(65) C(58) C(59) C(60) -165(3) ? . . . .
C(65) C(58) C(59) C(66) -34(9) ? . . . .
C(65) C(58) C(59) C(67) -162(3) ? . . . .
C(64) C(58) C(65) C(59) -19(5) ? . . . .
C(64) C(58) C(65) C(66) -13(6) ? . . . .
C(65) C(58) C(64) C(56) 6(4) ? . . . .
C(65) C(58) C(64) C(57) -166(6) ? . . . .
C(65) C(58) C(64) C(63) 11(3) ? . . . .
C(58) C(59) C(60) C(55) -0.2(8) ? . . . .
C(58) C(59) C(60) C(62) -179.5(7) ? . . . .
C(58) C(59) C(60) C(66) 169(2) ? . . . .
C(58) C(59) C(60) C(67) 169(2) ? . . . .
C(58) C(59) C(65) C(64) -9(2) ? . . . .
C(58) C(59) C(65) C(66) -163(4) ? . . . .
C(58) C(59) C(66) C(60) -136(8) ? . . . .
C(58) C(59) C(66) C(65) 18(5) ? . . . .
C(58) C(59) C(66) C(67) -136(8) ? . . . .
C(58) C(59) C(67) C(55) -5.5(11) ? . . . .
C(58) C(59) C(67) C(60) -13(2) ? . . . .
C(58) C(59) C(67) C(62) -174.1(11) ? . . . .
C(58) C(59) C(67) C(66) 167(2) ? . . . .
C(58) C(59) C(67) C(69) 169.4(13) ? . . . .
C(60) C(59) C(65) C(58) 18(4) ? . . . .
C(60) C(59) C(65) C(64) 8(2) ? . . . .
C(60) C(59) C(65) C(66) -145(5) ? . . . .
C(65) C(59) C(60) C(55) -5.2(18) ? . . . .
C(65) C(59) C(60) C(62) 175.5(14) ? . . . .
C(65) C(59) C(60) C(66) 164(2) ? . . . .
C(65) C(59) C(60) C(67) 164(2) ? . . . .
C(60) C(59) C(66) C(65) 154(4) ? . . . .
C(60) C(59) C(66) C(67) 0.1(5) ? . . . .
C(66) C(59) C(60) C(55) -169.2(17) ? . . . .
C(66) C(59) C(60) C(62) 11.5(19) ? . . . .
C(66) C(59) C(60) C(67) -0(2) ? . . . .
C(60) C(59) C(67) C(55) 7.9(17) ? . . . .
C(60) C(59) C(67) C(62) -161(3) ? . . . .
C(60) C(59) C(67) C(66) -180(2) ? . . . .
C(60) C(59) C(67) C(69) -177(3) ? . . . .
C(67) C(59) C(60) C(55) -169(2) ? . . . .
C(67) C(59) C(60) C(62) 11.8(19) ? . . . .
C(67) C(59) C(60) C(66) 0(2) ? . . . .
C(65) C(59) C(66) C(60) -154(4) ? . . . .
C(65) C(59) C(66) C(67) -154(4) ? . . . .
C(66) C(59) C(65) C(58) 163(4) ? . . . .
C(66) C(59) C(65) C(64) 154(4) ? . . . .
C(65) C(59) C(67) C(55) -13(2) ? . . . .
C(65) C(59) C(67) C(60) -21(3) ? . . . .
C(65) C(59) C(67) C(62) 178.0(18) ? . . . .
C(65) C(59) C(67) C(66) 159(3) ? . . . .
C(65) C(59) C(67) C(69) 162(2) ? . . . .
C(67) C(59) C(65) C(58) 24(4) ? . . . .
C(67) C(59) C(65) C(64) 15(2) ? . . . .
C(67) C(59) C(65) C(66) -139(6) ? . . . .
C(66) C(59) C(67) C(55) -172(2) ? . . . .
C(66) C(59) C(67) C(60) 180(2) ? . . . .
C(66) C(59) C(67) C(62) 19(2) ? . . . .
C(66) C(59) C(67) C(69) 2(2) ? . . . .
C(67) C(59) C(66) C(60) -0.1(5) ? . . . .
C(67) C(59) C(66) C(65) 154(4) ? . . . .
C(55) C(60) C(62) C(67) 84(10) ? . . . .
C(55) C(60) C(62) C(69) 62(3) ? . . . .
C(55) C(60) C(66) C(59) 16(2) ? . . . .
C(55) C(60) C(66) C(65) 7.7(18) ? . . . .
C(55) C(60) C(66) C(67) -164(2) ? . . . .
C(55) C(60) C(67) C(59) 170(2) ? . . . .
C(55) C(60) C(67) C(62) -101(10) ? . . . .
C(55) C(60) C(67) C(66) 169.8(15) ? . . . .
C(59) C(60) C(62) C(67) -97(10) ? . . . .
C(59) C(60) C(62) C(69) -119(3) ? . . . .
C(59) C(60) C(66) C(65) -7.8(12) ? . . . .
C(59) C(60) C(66) C(67) -179.7(18) ? . . . .
C(59) C(60) C(67) C(55) -170(2) ? . . . .
C(59) C(60) C(67) C(62) 89(9) ? . . . .
C(59) C(60) C(67) C(66) 0.1(7) ? . . . .
C(62) C(60) C(66) C(59) -169.9(16) ? . . . .
C(62) C(60) C(66) C(65) -177.8(8) ? . . . .
C(62) C(60) C(66) C(67) 10.3(17) ? . . . .
C(66) C(60) C(62) C(67) -92(10) ? . . . .
C(66) C(60) C(62) C(69) -115(3) ? . . . .
C(62) C(60) C(67) C(55) 101(10) ? . . . .
C(62) C(60) C(67) C(59) -89(9) ? . . . .
C(62) C(60) C(67) C(66) -89(10) ? . . . .
C(67) C(60) C(62) C(69) -22(10) ? . . . .
C(66) C(60) C(67) C(55) -169.8(15) ? . . . .
C(66) C(60) C(67) C(59) -0.1(7) ? . . . .
C(66) C(60) C(67) C(62) 89(10) ? . . . .
C(67) C(60) C(66) C(59) 179.7(18) ? . . . .
C(67) C(60) C(66) C(65) 171.9(19) ? . . . .
C(56) C(61) C(68) C(63) -7.1(6) ? . . . .
C(60) C(62) C(67) C(55) -89(10) ? . . . .
C(60) C(62) C(67) C(59) 76(10) ? . . . .
C(60) C(62) C(67) C(66) 82(10) ? . . . .
C(60) C(62) C(67) C(69) -159(10) ? . . . .
C(60) C(62) C(69) C(67) 2.0(9) ? . . . .
C(69) C(62) C(67) C(55) 71(3) ? . . . .
C(69) C(62) C(67) C(59) -125(3) ? . . . .
C(69) C(62) C(67) C(60) 159(10) ? . . . .
C(69) C(62) C(67) C(66) -119(3) ? . . . .
C(55) C(63) C(64) C(56) 162(2) ? . . . .
C(55) C(63) C(64) C(57) 171.9(16) ? . . . .
C(55) C(63) C(64) C(58) -7(2) ? . . . .
C(55) C(63) C(64) C(65) -3.8(16) ? . . . .
C(55) C(63) C(68) C(56) -115(5) ? . . . .
C(55) C(63) C(68) C(61) -57(2) ? . . . .
C(56) C(63) C(64) C(57) 10(2) ? . . . .
C(56) C(63) C(64) C(58) -169(2) ? . . . .
C(56) C(63) C(64) C(65) -165.3(19) ? . . . .
C(56) C(63) C(68) C(61) 59(5) ? . . . .
C(57) C(63) C(64) C(56) -10(2) ? . . . .
C(57) C(63) C(64) C(58) -179(2) ? . . . .
C(57) C(63) C(64) C(65) -176(2) ? . . . .
C(57) C(63) C(68) C(56) 61(5) ? . . . .
C(57) C(63) C(68) C(61) 119(2) ? . . . .
C(64) C(63) C(68) C(56) 63(5) ? . . . .
C(64) C(63) C(68) C(61) 121(2) ? . . . .
C(68) C(63) C(64) C(56) -16.0(14) ? . . . .
C(68) C(63) C(64) C(57) -5.7(18) ? . . . .
C(68) C(63) C(64) C(58) 175.5(14) ? . . . .
C(68) C(63) C(64) C(65) 178.7(10) ? . . . .
C(56) C(64) C(65) C(58) -176(3) ? . . . .
C(56) C(64) C(65) C(59) -9(2) ? . . . .
C(56) C(64) C(65) C(66) -4(2) ? . . . .
C(58) C(64) C(65) C(59) 167(3) ? . . . .
C(58) C(64) C(65) C(66) 172(3) ? . . . .
C(63) C(64) C(65) C(58) -171(3) ? . . . .
C(63) C(64) C(65) C(59) -4.1(18) ? . . . .
C(63) C(64) C(65) C(66) 1.0(18) ? . . . .
C(58) C(65) C(66) C(59) -22(6) ? . . . .
C(58) C(65) C(66) C(60) 5(4) ? . . . .
C(58) C(65) C(66) C(67) 8(4) ? . . . .
C(59) C(65) C(66) C(60) 27(4) ? . . . .
C(59) C(65) C(66) C(67) 30(4) ? . . . .
C(64) C(65) C(66) C(59) -29(5) ? . . . .
C(64) C(65) C(66) C(60) -1.8(16) ? . . . .
C(64) C(65) C(66) C(67) 1.0(19) ? . . . .
C(59) C(66) C(67) C(55) 8(2) ? . . . .
C(59) C(66) C(67) C(60) -0.3(19) ? . . . .
C(59) C(66) C(67) C(62) -164.5(19) ? . . . .
C(59) C(66) C(67) C(69) -178.1(19) ? . . . .
C(60) C(66) C(67) C(55) 8.4(13) ? . . . .
C(60) C(66) C(67) C(59) 0.3(19) ? . . . .
C(60) C(66) C(67) C(62) -164(2) ? . . . .
C(60) C(66) C(67) C(69) -178(2) ? . . . .
C(65) C(66) C(67) C(55) -0.8(14) ? . . . .
C(65) C(66) C(67) C(59) -8.9(13) ? . . . .
C(65) C(66) C(67) C(60) -9(2) ? . . . .
C(65) C(66) C(67) C(62) -173.4(11) ? . . . .
C(65) C(66) C(67) C(69) 173.0(12) ? . . . .
C(55) C(67) C(69) C(62) -119(3) ? . . . .
C(59) C(67) C(69) C(62) 67(3) ? . . . .
C(66) C(67) C(69) C(62) 68(3) ? . . . .
O(1) C(70) C(71) C(72) 34.4(8) ? . . . .
O(1) C(70) C(71) C(74) 4.1(12) ? . . . .
O(1) C(70) C(71) C(75) -34.7(10) ? . . . .
O(1) C(70) C(71) C(76) 63.6(8) ? . . . .
O(1) C(70) C(76) O(2) -25.6(6) ? . . . .
O(1) C(70) C(76) C(71) -108.3(6) ? . . . .
C(71) C(70) C(76) O(1) 108.3(6) ? . . . .
C(71) C(70) C(76) O(2) 82.7(9) ? . . . .
C(76) C(70) C(71) C(72) -29.1(10) ? . . . .
C(76) C(70) C(71) C(74) -59.5(13) ? . . . .
C(76) C(70) C(71) C(75) -98.3(11) ? . . . .
C(70) C(71) C(72) O(2) -19.0(8) ? . . . .
C(70) C(71) C(72) C(73) -45.2(9) ? . . . .
C(70) C(71) C(72) C(74) -102(2) ? . . . .
C(70) C(71) C(72) C(75) -103.3(10) ? . . . .
C(70) C(71) C(74) C(72) 89(2) ? . . . .
C(70) C(71) C(74) C(73) 9(2) ? . . . .
C(70) C(71) C(74) C(75) -93.7(18) ? . . . .
C(70) C(71) C(75) C(72) 101.5(8) ? . . . .
C(70) C(71) C(75) C(74) 100.2(19) ? . . . .
C(70) C(71) C(76) O(1) -62.4(8) ? . . . .
C(70) C(71) C(76) O(2) -108.7(11) ? . . . .
C(72) C(71) C(74) C(73) -79(2) ? . . . .
C(72) C(71) C(74) C(75) 178(3) ? . . . .
C(74) C(71) C(72) O(2) 83(2) ? . . . .
C(74) C(71) C(72) C(73) 56(2) ? . . . .
C(74) C(71) C(72) C(75) -2(2) ? . . . .
C(72) C(71) C(75) C(74) -1.3(18) ? . . . .
C(75) C(71) C(72) O(2) 84.2(9) ? . . . .
C(75) C(71) C(72) C(73) 58.1(10) ? . . . .
C(75) C(71) C(72) C(74) 2(2) ? . . . .
C(72) C(71) C(76) O(1) 88.6(7) ? . . . .
C(72) C(71) C(76) O(2) 42.4(7) ? . . . .
C(72) C(71) C(76) C(70) 151.0(10) ? . . . .
C(76) C(71) C(72) O(2) -38.0(6) ? . . . .
C(76) C(71) C(72) C(73) -64.2(7) ? . . . .
C(76) C(71) C(72) C(74) -121(2) ? . . . .
C(76) C(71) C(72) C(75) -122.2(10) ? . . . .
C(74) C(71) C(75) C(72) 1.3(18) ? . . . .
C(75) C(71) C(74) C(72) -178(3) ? . . . .
C(75) C(71) C(74) C(73) 103(2) ? . . . .
C(74) C(71) C(76) O(1) 64.2(12) ? . . . .
C(74) C(71) C(76) O(2) 17.9(12) ? . . . .
C(74) C(71) C(76) C(70) 126.6(13) ? . . . .
C(76) C(71) C(74) C(72) 55(2) ? . . . .
C(76) C(71) C(74) C(73) -24.0(17) ? . . . .
C(76) C(71) C(74) C(75) -127.1(19) ? . . . .
C(75) C(71) C(76) O(1) 34.0(11) ? . . . .
C(75) C(71) C(76) O(2) -12.3(11) ? . . . .
C(75) C(71) C(76) C(70) 96.4(12) ? . . . .
C(76) C(71) C(75) C(72) 59.2(9) ? . . . .
C(76) C(71) C(75) C(74) 58(2) ? . . . .
O(2) C(72) C(73) O(1) -41.0(8) ? . . . .
O(2) C(72) C(73) C(74) -157(2) ? . . . .
O(2) C(72) C(74) C(71) -95.4(7) ? . . . .
O(2) C(72) C(74) C(73) 10.5(12) ? . . . .
O(2) C(72) C(74) C(75) -97(2) ? . . . .
O(2) C(72) C(75) C(71) -98.3(7) ? . . . .
O(2) C(72) C(75) C(74) 80(2) ? . . . .
C(71) C(72) C(73) O(1) 30.9(7) ? . . . .
C(71) C(72) C(73) O(2) 71.9(11) ? . . . .
C(71) C(72) C(73) C(74) -85(2) ? . . . .
C(71) C(72) C(74) C(73) 105.9(14) ? . . . .
C(71) C(72) C(74) C(75) -2(2) ? . . . .
C(71) C(72) C(75) C(74) 178(3) ? . . . .
C(73) C(72) C(74) C(71) -105.9(14) ? . . . .
C(73) C(72) C(74) C(75) -108(2) ? . . . .
C(74) C(72) C(73) O(1) 116(2) ? . . . .
C(74) C(72) C(73) O(2) 157(2) ? . . . .
C(73) C(72) C(75) C(71) -123.6(9) ? . . . .
C(73) C(72) C(75) C(74) 54(2) ? . . . .
C(75) C(72) C(73) O(1) 71.0(7) ? . . . .
C(75) C(72) C(73) O(2) 112.0(12) ? . . . .
C(75) C(72) C(73) C(74) -45(2) ? . . . .
C(74) C(72) C(75) C(71) -178(3) ? . . . .
C(75) C(72) C(74) C(71) 2(2) ? . . . .
C(75) C(72) C(74) C(73) 108(2) ? . . . .
O(1) C(73) C(74) C(71) -15.9(18) ? . . . .
O(1) C(73) C(74) C(72) -71(2) ? . . . .
O(1) C(73) C(74) C(75) 27(2) ? . . . .
O(2) C(73) C(74) C(71) 25(2) ? . . . .
O(2) C(73) C(74) C(72) -30(3) ? . . . .
O(2) C(73) C(74) C(75) 68(3) ? . . . .
C(72) C(73) C(74) C(71) 55.2(15) ? . . . .
C(72) C(73) C(74) C(75) 98(2) ? . . . .
C(71) C(74) C(75) C(72) -2(2) ? . . . .
C(72) C(74) C(75) C(71) 2(2) ? . . . .
C(73) C(74) C(75) C(71) -88(2) ? . . . .
C(73) C(74) C(75) C(72) -90(2) ? . . . .
